data_4074906
loop_
_publ_author_name
'Hamaki, Hirofumi'
'Takeda, Nobuhiro'
'Tokitoh, Norihiro'

_publ_section_title
;
 Reduction of Tetravalent Group 4 Metal Complexes Supported by an
 Extremely Bulky, Unsymmetrically Substituted \b-Diketiminato Ligand
 Leading to the Regioselective CN Bond Cleavage Giving Ring-Contracted
 Metal-Imido Complexes
;
_journal_issue 10
_journal_name_full Organometallics
_journal_page_first 2457
_journal_paper_doi 10.1021/om0509948
_journal_volume 25
_journal_year 2006
_chemical_formula_moiety '2(C45 H85 Cl3 N2 O Si6 Zr), 0.5(C6 H14)'
_chemical_formula_sum 'C93 H177 Cl6 N4 O2 Si12 Zr2'
_chemical_formula_weight 2115.61
_chemical_name_systematic
; 
 ? 
;
_space_group_IT_number 2
_symmetry_cell_setting triclinic
_symmetry_Int_Tables_number 2
_symmetry_space_group_name_Hall '-P 1'
_symmetry_space_group_name_H-M 'P -1'
_atom_sites_solution_hydrogens geom
_atom_sites_solution_primary direct
_atom_sites_solution_secondary difmap
_audit_creation_method SHELXL-97
_cell_angle_alpha 74.582(5)
_cell_angle_beta 82.573(6)
_cell_angle_gamma 77.117(6)
_cell_formula_units_Z 2
_cell_length_a 11.6646(2)
_cell_length_b 18.3088(2)
_cell_length_c 28.9532(7)
_cell_measurement_reflns_used 10051
_cell_measurement_temperature 103(2)
_cell_measurement_theta_max 25.0
_cell_measurement_theta_min 2.6
_cell_volume 5794.7(3)
_computing_cell_refinement CrystalClear
_computing_data_collection CrystalClear
_computing_data_reduction CrystalClear
_computing_structure_refinement 'SHELXL-97 (Sheldrick, 1997)'
_computing_structure_solution 'SHELXS-97 (Sheldrick, 1990)'
_diffrn_ambient_temperature 103(2)
_diffrn_detector_area_resol_mean 7.31
_diffrn_measured_fraction_theta_full 0.991
_diffrn_measured_fraction_theta_max 0.991
_diffrn_measurement_device_type 'Rigaku Mercury'
_diffrn_measurement_method \w
_diffrn_radiation_monochromator graphite
_diffrn_radiation_source 'fine-focus sealed tube'
_diffrn_radiation_type MoK\a
_diffrn_radiation_wavelength 0.71070
_diffrn_reflns_av_R_equivalents 0.0537
_diffrn_reflns_av_sigmaI/netI 0.0740
_diffrn_reflns_limit_h_max 13
_diffrn_reflns_limit_h_min -13
_diffrn_reflns_limit_k_max 21
_diffrn_reflns_limit_k_min -21
_diffrn_reflns_limit_l_max 34
_diffrn_reflns_limit_l_min -34
_diffrn_reflns_number 48307
_diffrn_reflns_theta_full 25.00
_diffrn_reflns_theta_max 25.00
_diffrn_reflns_theta_min 2.63
_diffrn_standards_number 62131
_exptl_absorpt_coefficient_mu 0.485
_exptl_absorpt_correction_T_max 0.9904
_exptl_absorpt_correction_T_min 0.7935
_exptl_absorpt_correction_type multi-scan
_exptl_absorpt_process_details 'Jacobson, R. (1998) Private communication'
_exptl_crystal_colour yellow
_exptl_crystal_density_diffrn 1.213
_exptl_crystal_density_method 'not measured'
_exptl_crystal_description plate
_exptl_crystal_F_000 2258
_exptl_crystal_size_max 0.50
_exptl_crystal_size_mid 0.20
_exptl_crystal_size_min 0.02
_refine_diff_density_max 0.819
_refine_diff_density_min -0.398
_refine_diff_density_rms 0.086
_refine_ls_extinction_method none
_refine_ls_goodness_of_fit_ref 1.120
_refine_ls_hydrogen_treatment constr
_refine_ls_matrix_type full
_refine_ls_number_parameters 1118
_refine_ls_number_reflns 20236
_refine_ls_number_restraints 0
_refine_ls_restrained_S_all 1.120
_refine_ls_R_factor_all 0.0827
_refine_ls_R_factor_gt 0.0607
_refine_ls_shift/su_max 0.034
_refine_ls_shift/su_mean 0.001
_refine_ls_structure_factor_coef Fsqd
_refine_ls_weighting_details 'calc w=1/[\s^2^(Fo^2^)+(0.0392P)^2^+7.8218P] where P=(Fo^2^+2Fc^2^)/3'
_refine_ls_weighting_scheme calc
_refine_ls_wR_factor_gt 0.1158
_refine_ls_wR_factor_ref 0.1246
_reflns_number_gt 16220
_reflns_number_total 20236
_reflns_threshold_expression >2sigma(I)
_cod_data_source_file om0509948si20060125_122149.cif
_cod_data_source_block ZrCl3nacnacthf_3b
_cod_original_cell_volume 5794.67(18)
_cod_database_code 4074906

loop_
_symmetry_equiv_pos_as_xyz
'x, y, z'
'-x, -y, -z'

loop_
_atom_site_label
_atom_site_type_symbol
_atom_site_fract_x
_atom_site_fract_y
_atom_site_fract_z
_atom_site_U_iso_or_equiv
_atom_site_adp_type
_atom_site_occupancy
_atom_site_symmetry_multiplicity
_atom_site_calc_flag
_atom_site_refinement_flags
Zr1 Zr 0.643735(10) 0.999756(6) 0.851632(4) 0.01199(3) Uani 1 1 d .
N1 N 0.59830(9) 0.96532(5) 0.79062(3) 0.0129(3) Uani 1 1 d .
N2 N 0.68297(9) 0.87420(5) 0.88747(3) 0.0137(3) Uani 1 1 d .
C1 C 0.64641(11) 0.89462(6) 0.78188(4) 0.0148(3) Uani 1 1 d .
C2 C 0.71402(11) 0.83369(7) 0.81334(4) 0.0169(4) Uani 1 1 d .
H1 H 0.7593 0.7944 0.7990 0.020 Uiso 1 1 calc R
C3 C 0.72636(11) 0.82074(7) 0.86237(4) 0.0168(4) Uani 1 1 d .
C4 C 0.62201(11) 0.87757(7) 0.73635(4) 0.0150(3) Uani 1 1 d .
H2 H 0.6519 0.9140 0.7085 0.022 Uiso 1 1 calc R
H3 H 0.5368 0.8830 0.7353 0.022 Uiso 1 1 calc R
H4 H 0.6614 0.8247 0.7356 0.022 Uiso 1 1 calc R
C5 C 0.78754(13) 0.74097(7) 0.88743(5) 0.0269(4) Uani 1 1 d .
H5 H 0.8579 0.7446 0.9012 0.040 Uiso 1 1 calc R
H6 H 0.8106 0.7089 0.8642 0.040 Uiso 1 1 calc R
H7 H 0.7338 0.7176 0.9131 0.040 Uiso 1 1 calc R
Cl1 Cl 0.84921(3) 0.985694(17) 0.822075(10) 0.01906(9) Uani 1 1 d .
Cl2 Cl 0.45857(3) 1.008951(17) 0.901578(10) 0.01737(8) Uani 1 1 d .
Cl3 Cl 0.60142(3) 1.138205(16) 0.817204(11) 0.02039(9) Uani 1 1 d .
C6 C 0.52456(10) 1.01419(6) 0.75224(4) 0.0131(3) Uani 1 1 d .
C7 C 0.40586(11) 1.00912(6) 0.75428(4) 0.0141(3) Uani 1 1 d .
C8 C 0.34578(11) 1.04084(6) 0.71246(4) 0.0130(3) Uani 1 1 d .
H8 H 0.2652 1.0376 0.7140 0.016 Uiso 1 1 calc R
C9 C 0.39684(10) 1.07644(6) 0.66926(4) 0.0129(3) Uani 1 1 d .
C10 C 0.51290(11) 1.08467(7) 0.66867(4) 0.0165(4) Uani 1 1 d .
H9 H 0.5490 1.1107 0.6395 0.020 Uiso 1 1 calc R
C11 C 0.57918(11) 1.05635(6) 0.70925(4) 0.0137(3) Uani 1 1 d .
C12 C 0.33604(10) 0.97221(6) 0.79934(4) 0.0144(3) Uani 1 1 d .
H10 H 0.3914 0.9557 0.8255 0.017 Uiso 1 1 calc R
C13 C 0.32480(11) 1.10369(7) 0.62555(4) 0.0167(4) Uani 1 1 d .
H11 H 0.2481 1.0877 0.6386 0.020 Uiso 1 1 calc R
C14 C 0.70119(10) 1.07387(6) 0.70581(4) 0.0126(3) Uani 1 1 d .
H12 H 0.7233 1.0595 0.7398 0.015 Uiso 1 1 calc R
Si1 Si 0.28553(3) 0.880976(19) 0.797399(12) 0.01746(10) Uani 1 1 d .
Si2 Si 0.21495(3) 1.05185(2) 0.816447(12) 0.01742(10) Uani 1 1 d .
Si3 Si 0.28071(3) 1.21265(2) 0.605942(12) 0.01938(10) Uani 1 1 d .
Si4 Si 0.37912(3) 1.046706(19) 0.578435(12) 0.01696(10) Uani 1 1 d .
Si5 Si 0.69418(3) 1.183375(19) 0.684650(12) 0.01768(10) Uani 1 1 d .
Si6 Si 0.82869(3) 1.01747(2) 0.672111(12) 0.01739(10) Uani 1 1 d .
C15 C 0.40525(12) 0.79356(7) 0.81275(5) 0.0268(4) Uani 1 1 d .
H13 H 0.4560 0.8013 0.8348 0.040 Uiso 1 1 calc R
H14 H 0.4523 0.7852 0.7833 0.040 Uiso 1 1 calc R
H15 H 0.3702 0.7483 0.8282 0.040 Uiso 1 1 calc R
C16 C 0.16173(13) 0.86129(8) 0.84399(6) 0.0352(5) Uani 1 1 d .
H16 H 0.1856 0.8594 0.8756 0.053 Uiso 1 1 calc R
H17 H 0.1425 0.8116 0.8445 0.053 Uiso 1 1 calc R
H18 H 0.0923 0.9025 0.8363 0.053 Uiso 1 1 calc R
C17 C 0.23659(13) 0.88416(8) 0.73810(5) 0.0308(4) Uani 1 1 d .
H19 H 0.1687 0.9266 0.7303 0.046 Uiso 1 1 calc R
H20 H 0.2140 0.8351 0.7394 0.046 Uiso 1 1 calc R
H21 H 0.3012 0.8924 0.7133 0.046 Uiso 1 1 calc R
C18 C 0.27405(12) 1.14149(7) 0.80791(5) 0.0223(4) Uani 1 1 d .
H22 H 0.3426 1.1301 0.8268 0.033 Uiso 1 1 calc R
H23 H 0.2129 1.1811 0.8186 0.033 Uiso 1 1 calc R
H24 H 0.2978 1.1605 0.7738 0.033 Uiso 1 1 calc R
C19 C 0.15648(12) 1.02312(8) 0.88108(5) 0.0291(4) Uani 1 1 d .
H25 H 0.2214 0.9932 0.9008 0.044 Uiso 1 1 calc R
H26 H 0.0971 0.9916 0.8837 0.044 Uiso 1 1 calc R
H27 H 0.1206 1.0696 0.8923 0.044 Uiso 1 1 calc R
C20 C 0.08771(11) 1.07837(7) 0.77810(5) 0.0219(4) Uani 1 1 d .
H28 H 0.1084 1.1114 0.7468 0.033 Uiso 1 1 calc R
H29 H 0.0190 1.1063 0.7939 0.033 Uiso 1 1 calc R
H30 H 0.0690 1.0313 0.7735 0.033 Uiso 1 1 calc R
C21 C 0.40218(13) 1.26266(8) 0.57384(5) 0.0322(5) Uani 1 1 d .
H31 H 0.4667 1.2509 0.5949 0.048 Uiso 1 1 calc R
H32 H 0.3723 1.3186 0.5652 0.048 Uiso 1 1 calc R
H33 H 0.4312 1.2447 0.5447 0.048 Uiso 1 1 calc R
C22 C 0.22589(15) 1.24923(8) 0.66040(5) 0.0349(5) Uani 1 1 d .
H34 H 0.2856 1.2300 0.6839 0.052 Uiso 1 1 calc R
H35 H 0.1531 1.2311 0.6744 0.052 Uiso 1 1 calc R
H36 H 0.2100 1.3059 0.6516 0.052 Uiso 1 1 calc R
C23 C 0.15746(13) 1.23987(9) 0.56566(5) 0.0360(5) Uani 1 1 d .
H37 H 0.1869 1.2272 0.5349 0.054 Uiso 1 1 calc R
H38 H 0.1256 1.2955 0.5601 0.054 Uiso 1 1 calc R
H39 H 0.0951 1.2113 0.5808 0.054 Uiso 1 1 calc R
C24 C 0.49732(12) 1.08545(8) 0.53530(5) 0.0286(4) Uani 1 1 d .
H40 H 0.5580 1.0928 0.5531 0.043 Uiso 1 1 calc R
H41 H 0.4632 1.1351 0.5143 0.043 Uiso 1 1 calc R
H42 H 0.5329 1.0488 0.5158 0.043 Uiso 1 1 calc R
C25 C 0.43882(14) 0.94424(8) 0.60867(5) 0.0308(4) Uani 1 1 d .
H43 H 0.4996 0.9424 0.6296 0.046 Uiso 1 1 calc R
H44 H 0.4734 0.9156 0.5844 0.046 Uiso 1 1 calc R
H45 H 0.3749 0.9207 0.6280 0.046 Uiso 1 1 calc R
C26 C 0.25243(12) 1.04827(8) 0.54416(5) 0.0330(4) Uani 1 1 d .
H46 H 0.1881 1.0309 0.5667 0.049 Uiso 1 1 calc R
H47 H 0.2782 1.0137 0.5225 0.049 Uiso 1 1 calc R
H48 H 0.2247 1.1010 0.5253 0.049 Uiso 1 1 calc R
C27 C 0.80684(12) 1.20997(8) 0.71440(5) 0.0275(4) Uani 1 1 d .
H49 H 0.8861 1.1882 0.7024 0.041 Uiso 1 1 calc R
H50 H 0.7970 1.1893 0.7492 0.041 Uiso 1 1 calc R
H51 H 0.7965 1.2664 0.7071 0.041 Uiso 1 1 calc R
C28 C 0.54649(12) 1.23984(7) 0.70058(5) 0.0269(4) Uani 1 1 d .
H52 H 0.4938 1.2474 0.6752 0.040 Uiso 1 1 calc R
H53 H 0.5554 1.2902 0.7038 0.040 Uiso 1 1 calc R
H54 H 0.5130 1.2114 0.7311 0.040 Uiso 1 1 calc R
C29 C 0.72150(12) 1.21900(8) 0.61750(5) 0.0266(4) Uani 1 1 d .
H55 H 0.8028 1.1974 0.6076 0.040 Uiso 1 1 calc R
H56 H 0.7092 1.2755 0.6088 0.040 Uiso 1 1 calc R
H57 H 0.6667 1.2025 0.6012 0.040 Uiso 1 1 calc R
C30 C 0.96055(12) 1.06561(8) 0.65784(5) 0.0295(4) Uani 1 1 d .
H58 H 0.9377 1.1184 0.6382 0.044 Uiso 1 1 calc R
H59 H 1.0231 1.0362 0.6401 0.044 Uiso 1 1 calc R
H60 H 0.9894 1.0673 0.6878 0.044 Uiso 1 1 calc R
C31 C 0.89341(12) 0.91893(7) 0.70824(5) 0.0236(4) Uani 1 1 d .
H61 H 0.9084 0.9223 0.7401 0.035 Uiso 1 1 calc R
H62 H 0.9677 0.8986 0.6918 0.035 Uiso 1 1 calc R
H63 H 0.8380 0.8843 0.7118 0.035 Uiso 1 1 calc R
C32 C 0.78238(13) 1.00854(8) 0.61467(4) 0.0274(4) Uani 1 1 d .
H64 H 0.7587 1.0602 0.5937 0.041 Uiso 1 1 calc R
H65 H 0.7157 0.9819 0.6216 0.041 Uiso 1 1 calc R
H66 H 0.8485 0.9789 0.5986 0.041 Uiso 1 1 calc R
C33 C 0.67631(11) 0.84633(6) 0.93953(4) 0.0148(3) Uani 1 1 d .
C34 C 0.76962(11) 0.84508(7) 0.96593(4) 0.0172(4) Uani 1 1 d .
C35 C 0.75421(12) 0.82174(7) 1.01624(4) 0.0203(4) Uani 1 1 d .
H67 H 0.8165 0.8212 1.0346 0.024 Uiso 1 1 calc R
C36 C 0.65307(12) 0.79959(7) 1.04016(4) 0.0185(4) Uani 1 1 d .
C37 C 0.56465(12) 0.79830(7) 1.01266(4) 0.0207(4) Uani 1 1 d .
H68 H 0.4950 0.7817 1.0285 0.025 Uiso 1 1 calc R
C38 C 0.57440(11) 0.82050(7) 0.96267(4) 0.0186(4) Uani 1 1 d .
C39 C 0.88630(11) 0.86404(8) 0.94326(5) 0.0261(4) Uani 1 1 d .
H69 H 0.9073 0.9013 0.9579 0.039 Uiso 1 1 calc R
H70 H 0.8805 0.8864 0.9087 0.039 Uiso 1 1 calc R
H71 H 0.9472 0.8168 0.9484 0.039 Uiso 1 1 calc R
C40 C 0.63777(13) 0.77649(8) 1.09453(5) 0.0269(4) Uani 1 1 d .
H72 H 0.6175 0.7251 1.1050 0.040 Uiso 1 1 calc R
H73 H 0.5744 0.8141 1.1059 0.040 Uiso 1 1 calc R
H74 H 0.7115 0.7753 1.1078 0.040 Uiso 1 1 calc R
C41 C 0.48119(11) 0.81118(7) 0.93456(5) 0.0222(4) Uani 1 1 d .
H75 H 0.4115 0.8012 0.9562 0.033 Uiso 1 1 calc R
H76 H 0.5118 0.7677 0.9197 0.033 Uiso 1 1 calc R
H77 H 0.4596 0.8586 0.9094 0.033 Uiso 1 1 calc R
O1 O 0.71055(7) 1.03004(5) 0.91411(3) 0.0166(2) Uani 1 1 d .
C42 C 0.64892(11) 1.03167(7) 0.96209(4) 0.0182(4) Uani 1 1 d .
H78 H 0.6327 0.9801 0.9792 0.022 Uiso 1 1 calc R
H79 H 0.5735 1.0697 0.9591 0.022 Uiso 1 1 calc R
C43 C 0.73349(12) 1.05511(8) 0.98806(4) 0.0279(4) Uani 1 1 d .
H80 H 0.7947 1.0104 1.0019 0.033 Uiso 1 1 calc R
H81 H 0.6917 1.0793 1.0139 0.033 Uiso 1 1 calc R
C44 C 0.78648(13) 1.11336(8) 0.94772(5) 0.0316(4) Uani 1 1 d .
H82 H 0.7320 1.1642 0.9406 0.038 Uiso 1 1 calc R
H83 H 0.8626 1.1202 0.9559 0.038 Uiso 1 1 calc R
C45 C 0.80336(12) 1.07576(7) 0.90583(5) 0.0249(4) Uani 1 1 d .
H84 H 0.7952 1.1155 0.8750 0.030 Uiso 1 1 calc R
H85 H 0.8824 1.0420 0.9049 0.030 Uiso 1 1 calc R
Zr2 Zr 0.785785(10) 0.521548(6) 0.799846(4) 0.01200(3) Uani 1 1 d .
N3 N 0.90916(8) 0.49863(5) 0.74022(3) 0.0132(3) Uani 1 1 d .
N4 N 0.83889(8) 0.39548(5) 0.83443(3) 0.0130(3) Uani 1 1 d .
C46 C 0.93252(10) 0.42816(7) 0.72911(4) 0.0144(3) Uani 1 1 d .
C47 C 0.90342(10) 0.36116(7) 0.75939(4) 0.0152(3) Uani 1 1 d .
H86 H 0.9073 0.3205 0.7442 0.018 Uiso 1 1 calc R
C48 C 0.86940(11) 0.34360(7) 0.80839(4) 0.0174(4) Uani 1 1 d .
C49 C 1.00102(12) 0.41957(7) 0.68231(4) 0.0186(4) Uani 1 1 d .
H87 H 0.9605 0.4569 0.6555 0.028 Uiso 1 1 calc R
H88 H 1.0067 0.3670 0.6789 0.028 Uiso 1 1 calc R
H89 H 1.0804 0.4293 0.6821 0.028 Uiso 1 1 calc R
C50 C 0.87358(13) 0.25880(7) 0.83235(5) 0.0263(4) Uani 1 1 d .
H90 H 0.7943 0.2510 0.8456 0.039 Uiso 1 1 calc R
H91 H 0.9269 0.2424 0.8583 0.039 Uiso 1 1 calc R
H92 H 0.9023 0.2281 0.8086 0.039 Uiso 1 1 calc R
Cl4 Cl 0.91046(3) 0.545135(17) 0.853449(10) 0.01764(8) Uani 1 1 d .
Cl5 Cl 0.62784(3) 0.491973(17) 0.765472(10) 0.01798(8) Uani 1 1 d .
Cl6 Cl 0.72688(3) 0.659597(17) 0.768780(11) 0.02062(9) Uani 1 1 d .
C51 C 0.96709(10) 0.55534(6) 0.70420(4) 0.0123(3) Uani 1 1 d .
C52 C 0.91301(10) 0.59522(6) 0.66090(4) 0.0123(3) Uani 1 1 d .
C53 C 0.98559(11) 0.62854(6) 0.62234(4) 0.0156(3) Uani 1 1 d .
H93 H 0.9523 0.6532 0.5925 0.019 Uiso 1 1 calc R
C54 C 1.10404(11) 0.62734(6) 0.62553(4) 0.0165(3) Uani 1 1 d .
C55 C 1.14792(11) 0.59581(6) 0.67024(4) 0.0154(3) Uani 1 1 d .
H94 H 1.2263 0.5990 0.6739 0.019 Uiso 1 1 calc R
C56 C 1.08298(11) 0.55951(6) 0.71030(4) 0.0146(3) Uani 1 1 d .
C57 C 0.78220(11) 0.60537(7) 0.65510(4) 0.0150(3) Uani 1 1 d .
H95 H 0.7470 0.5868 0.6884 0.018 Uiso 1 1 calc R
C58 C 1.18754(12) 0.65762(7) 0.58319(4) 0.0205(4) Uani 1 1 d .
H96 H 1.2655 0.6430 0.5975 0.025 Uiso 1 1 calc R
C59 C 1.14248(10) 0.52821(6) 0.75767(4) 0.0141(3) Uani 1 1 d .
H97 H 1.0808 0.5079 0.7820 0.017 Uiso 1 1 calc R
Si7 Si 0.72762(3) 0.55028(2) 0.617799(12) 0.02022(10) Uani 1 1 d .
Si8 Si 0.71381(3) 0.713892(19) 0.637336(12) 0.01710(10) Uani 1 1 d .
Si9 Si 1.16301(3) 0.76694(2) 0.564002(13) 0.02249(11) Uani 1 1 d .
Si10 Si 1.21107(3) 0.59943(2) 0.536114(12) 0.02113(11) Uani 1 1 d .
Si11 Si 1.17152(3) 0.614885(19) 0.776485(12) 0.01745(10) Uani 1 1 d .
Si12 Si 1.27063(3) 0.443773(19) 0.759529(12) 0.01621(10) Uani 1 1 d .
C60 C 0.80975(14) 0.55917(8) 0.55756(5) 0.0354(5) Uani 1 1 d .
H98 H 0.8034 0.6139 0.5411 0.053 Uiso 1 1 calc R
H99 H 0.7761 0.5333 0.5385 0.053 Uiso 1 1 calc R
H100 H 0.8929 0.5350 0.5614 0.053 Uiso 1 1 calc R
C61 C 0.73438(13) 0.44449(7) 0.64618(5) 0.0270(4) Uani 1 1 d .
H101 H 0.7231 0.4361 0.6812 0.040 Uiso 1 1 calc R
H102 H 0.8115 0.4151 0.6374 0.040 Uiso 1 1 calc R
H103 H 0.6721 0.4271 0.6347 0.040 Uiso 1 1 calc R
C62 C 0.56666(12) 0.58876(8) 0.61041(5) 0.0327(4) Uani 1 1 d .
H104 H 0.5249 0.5899 0.6419 0.049 Uiso 1 1 calc R
H105 H 0.5353 0.5553 0.5959 0.049 Uiso 1 1 calc R
H106 H 0.5555 0.6412 0.5895 0.049 Uiso 1 1 calc R
C63 C 0.80596(12) 0.77234(7) 0.65524(5) 0.0217(4) Uani 1 1 d .
H107 H 0.8225 0.7506 0.6890 0.033 Uiso 1 1 calc R
H108 H 0.7631 0.8259 0.6509 0.033 Uiso 1 1 calc R
H109 H 0.8804 0.7710 0.6351 0.033 Uiso 1 1 calc R
C64 C 0.56042(12) 0.73169(8) 0.66697(5) 0.0247(4) Uani 1 1 d .
H110 H 0.5562 0.6941 0.6981 0.037 Uiso 1 1 calc R
H111 H 0.5041 0.7261 0.6464 0.037 Uiso 1 1 calc R
H112 H 0.5410 0.7841 0.6719 0.037 Uiso 1 1 calc R
C65 C 0.70409(13) 0.75511(8) 0.57115(5) 0.0265(4) Uani 1 1 d .
H113 H 0.7831 0.7469 0.5547 0.040 Uiso 1 1 calc R
H114 H 0.6710 0.8106 0.5649 0.040 Uiso 1 1 calc R
H115 H 0.6531 0.7294 0.5592 0.040 Uiso 1 1 calc R
C66 C 1.29103(14) 0.79574(9) 0.52324(6) 0.0432(5) Uani 1 1 d .
H116 H 1.2886 0.7846 0.4922 0.065 Uiso 1 1 calc R
H117 H 1.3645 0.7666 0.5375 0.065 Uiso 1 1 calc R
H118 H 1.2874 0.8512 0.5186 0.065 Uiso 1 1 calc R
C67 C 1.15550(15) 0.80429(8) 0.61863(5) 0.0362(5) Uani 1 1 d .
H119 H 1.0860 0.7921 0.6397 0.054 Uiso 1 1 calc R
H120 H 1.1497 0.8604 0.6090 0.054 Uiso 1 1 calc R
H121 H 1.2268 0.7800 0.6358 0.054 Uiso 1 1 calc R
C68 C 1.02500(13) 0.81416(8) 0.53241(5) 0.0339(5) Uani 1 1 d .
H122 H 0.9562 0.8030 0.5543 0.051 Uiso 1 1 calc R
H123 H 1.0262 0.7940 0.5042 0.051 Uiso 1 1 calc R
H124 H 1.0205 0.8702 0.5223 0.051 Uiso 1 1 calc R
C69 C 1.35942(13) 0.60282(10) 0.50292(5) 0.0375(5) Uani 1 1 d .
H125 H 1.4202 0.5872 0.5260 0.056 Uiso 1 1 calc R
H126 H 1.3608 0.6556 0.4837 0.056 Uiso 1 1 calc R
H127 H 1.3749 0.5675 0.4817 0.056 Uiso 1 1 calc R
C70 C 1.20818(15) 0.49659(8) 0.56812(5) 0.0351(5) Uani 1 1 d .
H128 H 1.2637 0.4793 0.5933 0.053 Uiso 1 1 calc R
H129 H 1.2308 0.4641 0.5452 0.053 Uiso 1 1 calc R
H130 H 1.1284 0.4925 0.5826 0.053 Uiso 1 1 calc R
C71 C 1.09816(12) 0.63472(8) 0.49103(5) 0.0296(4) Uani 1 1 d .
H131 H 1.0192 0.6366 0.5076 0.044 Uiso 1 1 calc R
H132 H 1.1103 0.5996 0.4698 0.044 Uiso 1 1 calc R
H133 H 1.1056 0.6866 0.4720 0.044 Uiso 1 1 calc R
C72 C 1.31212(11) 0.64530(7) 0.74644(5) 0.0241(4) Uani 1 1 d .
H134 H 1.3773 0.6004 0.7514 0.036 Uiso 1 1 calc R
H135 H 1.3286 0.6849 0.7603 0.036 Uiso 1 1 calc R
H136 H 1.3037 0.6664 0.7119 0.036 Uiso 1 1 calc R
C73 C 1.18633(12) 0.59365(8) 0.84286(4) 0.0264(4) Uani 1 1 d .
H137 H 1.2580 0.5548 0.8513 0.040 Uiso 1 1 calc R
H138 H 1.1175 0.5740 0.8605 0.040 Uiso 1 1 calc R
H139 H 1.1912 0.6411 0.8514 0.040 Uiso 1 1 calc R
C74 C 1.04714(12) 0.69862(7) 0.76130(5) 0.0246(4) Uani 1 1 d .
H140 H 1.0437 0.7156 0.7263 0.037 Uiso 1 1 calc R
H141 H 1.0593 0.7411 0.7735 0.037 Uiso 1 1 calc R
H142 H 0.9729 0.6832 0.7760 0.037 Uiso 1 1 calc R
C75 C 1.38153(12) 0.45867(8) 0.70680(5) 0.0255(4) Uani 1 1 d .
H143 H 1.4080 0.5070 0.7037 0.038 Uiso 1 1 calc R
H144 H 1.3454 0.4613 0.6775 0.038 Uiso 1 1 calc R
H145 H 1.4492 0.4154 0.7116 0.038 Uiso 1 1 calc R
C76 C 1.34754(12) 0.42636(7) 0.81540(5) 0.0238(4) Uani 1 1 d .
H146 H 1.3864 0.4696 0.8132 0.036 Uiso 1 1 calc R
H147 H 1.4067 0.3783 0.8190 0.036 Uiso 1 1 calc R
H148 H 1.2899 0.4221 0.8433 0.036 Uiso 1 1 calc R
C77 C 1.22265(12) 0.35123(7) 0.76324(5) 0.0244(4) Uani 1 1 d .
H149 H 1.2067 0.3496 0.7312 0.037 Uiso 1 1 calc R
H150 H 1.1509 0.3483 0.7848 0.037 Uiso 1 1 calc R
H151 H 1.2853 0.3074 0.7757 0.037 Uiso 1 1 calc R
C78 C 0.82868(11) 0.36656(7) 0.88654(4) 0.0162(4) Uani 1 1 d .
C79 C 0.92964(11) 0.35107(7) 0.91197(4) 0.0167(4) Uani 1 1 d .
C80 C 0.91708(11) 0.32868(7) 0.96173(4) 0.0188(4) Uani 1 1 d .
H152 H 0.9844 0.3196 0.9793 0.023 Uiso 1 1 calc R
C81 C 0.80920(12) 0.31910(7) 0.98686(5) 0.0213(4) Uani 1 1 d .
C82 C 0.71319(11) 0.33061(7) 0.96119(4) 0.0188(4) Uani 1 1 d .
H153 H 0.6396 0.3231 0.9780 0.023 Uiso 1 1 calc R
C83 C 0.72050(11) 0.35338(7) 0.91046(5) 0.0174(4) Uani 1 1 d .
C84 C 1.04886(11) 0.35575(8) 0.88668(5) 0.0219(4) Uani 1 1 d .
H154 H 1.0439 0.4038 0.8614 0.033 Uiso 1 1 calc R
H155 H 1.0769 0.3115 0.8723 0.033 Uiso 1 1 calc R
H156 H 1.1039 0.3549 0.9097 0.033 Uiso 1 1 calc R
C85 C 0.79930(13) 0.29579(9) 1.04127(5) 0.0323(5) Uani 1 1 d .
H157 H 0.8532 0.2464 1.0525 0.048 Uiso 1 1 calc R
H158 H 0.7182 0.2903 1.0528 0.048 Uiso 1 1 calc R
H159 H 0.8201 0.3356 1.0537 0.048 Uiso 1 1 calc R
C86 C 0.61349(11) 0.35869(8) 0.88472(5) 0.0241(4) Uani 1 1 d .
H160 H 0.5420 0.3740 0.9045 0.036 Uiso 1 1 calc R
H161 H 0.6138 0.3083 0.8790 0.036 Uiso 1 1 calc R
H162 H 0.6151 0.3973 0.8539 0.036 Uiso 1 1 calc R
O2 O 0.64505(7) 0.53683(4) 0.86186(3) 0.0143(2) Uani 1 1 d .
C87 C 0.66637(11) 0.54022(7) 0.91027(4) 0.0197(4) Uani 1 1 d .
H163 H 0.6982 0.5866 0.9089 0.024 Uiso 1 1 calc R
H164 H 0.7223 0.4936 0.9258 0.024 Uiso 1 1 calc R
C88 C 0.54554(11) 0.54403(8) 0.93696(4) 0.0229(4) Uani 1 1 d .
H165 H 0.5407 0.5667 0.9648 0.027 Uiso 1 1 calc R
H166 H 0.5247 0.4923 0.9481 0.027 Uiso 1 1 calc R
C89 C 0.46692(12) 0.59684(8) 0.89825(5) 0.0264(4) Uani 1 1 d .
H167 H 0.3843 0.5896 0.9056 0.032 Uiso 1 1 calc R
H168 H 0.4689 0.6518 0.8949 0.032 Uiso 1 1 calc R
C90 C 0.52109(11) 0.57107(8) 0.85320(5) 0.0244(4) Uani 1 1 d .
H169 H 0.4805 0.5325 0.8476 0.029 Uiso 1 1 calc R
H170 H 0.5151 0.6157 0.8248 0.029 Uiso 1 1 calc R
C91 C 0.73418(16) 0.57634(11) 1.02816(7) 0.0546(6) Uani 1 1 d .
H171 H 0.6771 0.6224 1.0138 0.082 Uiso 1 1 calc R
H172 H 0.7482 0.5786 1.0603 0.082 Uiso 1 1 calc R
H173 H 0.7028 0.5300 1.0305 0.082 Uiso 1 1 calc R
C92 C 0.84871(14) 0.57331(9) 0.99708(6) 0.0426(5) Uani 1 1 d .
H174 H 0.8789 0.6208 0.9945 0.051 Uiso 1 1 calc R
H175 H 0.8331 0.5728 0.9644 0.051 Uiso 1 1 calc R
C93 C 0.94280(14) 0.50374(9) 1.01592(6) 0.0416(5) Uani 1 1 d .
H176 H 0.9103 0.4565 1.0204 0.050 Uiso 1 1 calc R
H177 H 0.9611 0.5060 1.0479 0.050 Uiso 1 1 calc R

loop_
_atom_site_aniso_label
_atom_site_aniso_U_11
_atom_site_aniso_U_22
_atom_site_aniso_U_33
_atom_site_aniso_U_23
_atom_site_aniso_U_13
_atom_site_aniso_U_12
Zr1 0.01372(5) 0.01068(5) 0.01153(5) -0.00224(4) -0.00025(4) -0.00327(4)
N1 0.0158(5) 0.0125(4) 0.0095(4) -0.0008(4) -0.0006(4) -0.0035(4)
N2 0.0168(5) 0.0128(4) 0.0109(4) -0.0015(4) -0.0027(4) -0.0023(4)
C1 0.0160(6) 0.0122(5) 0.0173(5) -0.0046(4) 0.0023(5) -0.0059(5)
C2 0.0188(6) 0.0103(5) 0.0190(6) -0.0044(4) -0.0011(5) 0.0033(5)
C3 0.0170(6) 0.0133(5) 0.0203(6) -0.0022(4) -0.0040(5) -0.0044(5)
C4 0.0189(6) 0.0126(5) 0.0114(5) -0.0012(4) -0.0029(5) 0.0001(5)
C5 0.0394(8) 0.0162(6) 0.0214(6) -0.0039(5) -0.0085(6) 0.0050(6)
Cl1 0.01654(14) 0.02377(14) 0.01694(13) -0.00410(11) 0.00051(11) -0.00618(12)
Cl2 0.01631(14) 0.01814(13) 0.01730(13) -0.00494(10) 0.00067(11) -0.00304(11)
Cl3 0.02913(16) 0.01228(13) 0.01665(13) -0.00031(11) -0.00062(12) -0.00220(12)
C6 0.0148(6) 0.0101(5) 0.0145(5) -0.0042(4) -0.0031(5) -0.0002(5)
C7 0.0196(6) 0.0092(5) 0.0133(5) -0.0030(4) 0.0008(5) -0.0036(5)
C8 0.0133(6) 0.0090(5) 0.0160(5) -0.0049(4) -0.0008(5) 0.0011(5)
C9 0.0150(6) 0.0088(5) 0.0141(5) -0.0045(4) -0.0035(5) 0.0027(5)
C10 0.0257(6) 0.0117(5) 0.0110(5) -0.0009(4) 0.0001(5) -0.0046(5)
C11 0.0150(6) 0.0101(5) 0.0153(5) -0.0062(4) 0.0007(5) 0.0015(5)
C12 0.0159(6) 0.0106(5) 0.0161(5) 0.0008(4) -0.0050(5) -0.0041(5)
C13 0.0144(6) 0.0189(6) 0.0176(5) -0.0059(4) -0.0027(5) -0.0020(5)
C14 0.0161(6) 0.0129(5) 0.0074(5) -0.0017(4) -0.0005(4) -0.0010(5)
Si1 0.01699(16) 0.01489(15) 0.01976(16) 0.00034(13) -0.00403(13) -0.00563(13)
Si2 0.01587(16) 0.01798(15) 0.01683(15) -0.00293(12) -0.00019(13) -0.00230(14)
Si3 0.02059(17) 0.01787(16) 0.01624(15) -0.00103(13) -0.00436(14) 0.00117(14)
Si4 0.01826(17) 0.01873(15) 0.01426(14) -0.00393(12) -0.00223(13) -0.00399(13)
Si5 0.02257(17) 0.01446(15) 0.01622(15) -0.00099(12) -0.00277(14) -0.00668(13)
Si6 0.01678(17) 0.02038(15) 0.01502(15) -0.00573(12) 0.00235(13) -0.00402(14)
C15 0.0325(7) 0.0174(6) 0.0321(7) -0.0020(5) -0.0117(6) -0.0080(5)
C16 0.0292(8) 0.0233(7) 0.0446(9) 0.0059(7) 0.0045(7) -0.0088(6)
C17 0.0430(8) 0.0211(6) 0.0309(7) 0.0002(5) -0.0143(6) -0.0134(6)
C18 0.0253(7) 0.0147(6) 0.0253(6) -0.0057(5) -0.0031(5) 0.0011(5)
C19 0.0210(7) 0.0351(7) 0.0262(7) -0.0062(6) 0.0027(6) 0.0007(6)
C20 0.0168(6) 0.0195(6) 0.0252(6) -0.0005(5) 0.0005(5) -0.0025(5)
C21 0.0348(8) 0.0199(6) 0.0372(8) 0.0016(6) -0.0031(7) -0.0054(6)
C22 0.0474(9) 0.0226(7) 0.0292(7) -0.0082(6) -0.0042(7) 0.0075(7)
C23 0.0320(8) 0.0360(8) 0.0337(7) 0.0021(6) -0.0168(6) 0.0019(7)
C24 0.0293(7) 0.0322(7) 0.0271(7) -0.0111(5) 0.0041(6) -0.0110(6)
C25 0.0450(9) 0.0226(6) 0.0234(6) -0.0083(5) -0.0019(6) -0.0010(6)
C26 0.0278(7) 0.0447(7) 0.0341(7) -0.0200(6) -0.0052(6) -0.0086(6)
C27 0.0353(7) 0.0251(6) 0.0264(6) -0.0060(5) -0.0062(6) -0.0129(6)
C28 0.0355(8) 0.0155(6) 0.0285(7) -0.0032(5) -0.0092(6) -0.0014(6)
C29 0.0313(7) 0.0225(6) 0.0222(7) 0.0060(5) 0.0006(6) -0.0125(6)
C30 0.0240(7) 0.0310(7) 0.0325(7) -0.0067(6) 0.0033(6) -0.0079(6)
C31 0.0202(7) 0.0218(6) 0.0288(6) -0.0108(5) 0.0013(5) -0.0004(5)
C32 0.0332(8) 0.0328(7) 0.0184(6) -0.0120(5) 0.0001(6) -0.0050(6)
C33 0.0221(6) 0.0073(5) 0.0127(5) -0.0006(4) 0.0011(5) -0.0017(5)
C34 0.0224(6) 0.0133(5) 0.0141(5) -0.0019(4) -0.0017(5) -0.0011(5)
C35 0.0249(7) 0.0163(6) 0.0187(5) -0.0060(4) -0.0089(5) 0.0044(5)
C36 0.0290(7) 0.0121(5) 0.0114(5) -0.0016(4) 0.0009(5) -0.0009(5)
C37 0.0240(7) 0.0194(6) 0.0189(6) -0.0039(5) 0.0019(5) -0.0076(5)
C38 0.0246(6) 0.0129(5) 0.0174(6) -0.0022(4) -0.0010(5) -0.0037(5)
C39 0.0160(6) 0.0298(7) 0.0282(7) -0.0006(6) -0.0051(5) -0.0019(6)
C40 0.0347(8) 0.0255(6) 0.0186(6) -0.0039(5) -0.0037(6) -0.0027(6)
C41 0.0269(7) 0.0176(6) 0.0241(6) -0.0034(5) -0.0026(5) -0.0098(5)
O1 0.0211(4) 0.0187(4) 0.0115(4) -0.0005(3) -0.0015(3) -0.0105(3)
C42 0.0228(6) 0.0206(6) 0.0114(5) -0.0066(4) 0.0050(5) -0.0049(5)
C43 0.0339(7) 0.0400(7) 0.0143(6) -0.0100(5) -0.0044(5) -0.0112(6)
C44 0.0426(8) 0.0369(7) 0.0241(6) -0.0118(5) 0.0007(6) -0.0226(6)
C45 0.0286(7) 0.0296(6) 0.0222(6) -0.0062(5) -0.0011(5) -0.0181(5)
Zr2 0.01377(5) 0.01066(5) 0.01167(5) -0.00208(4) -0.00120(4) -0.00326(4)
N3 0.0146(5) 0.0103(4) 0.0151(4) -0.0018(4) -0.0035(4) -0.0034(4)
N4 0.0146(5) 0.0094(4) 0.0135(4) 0.0010(4) -0.0033(4) -0.0028(4)
C46 0.0136(6) 0.0147(5) 0.0163(5) -0.0048(4) -0.0034(5) -0.0033(5)
C47 0.0178(6) 0.0121(5) 0.0186(5) -0.0076(4) -0.0032(5) -0.0028(5)
C48 0.0180(6) 0.0133(5) 0.0220(6) -0.0026(5) -0.0032(5) -0.0063(5)
C49 0.0264(7) 0.0138(5) 0.0165(5) -0.0069(4) 0.0004(5) -0.0029(5)
C50 0.0439(8) 0.0134(6) 0.0208(6) -0.0007(5) -0.0015(6) -0.0090(6)
Cl4 0.01701(14) 0.02022(13) 0.01882(13) -0.00751(10) -0.00291(11) -0.00591(11)
Cl5 0.01668(14) 0.02138(13) 0.01704(13) -0.00429(11) -0.00264(11) -0.00584(11)
Cl6 0.02946(16) 0.01271(12) 0.01861(13) -0.00292(10) -0.00260(12) -0.00260(12)
C51 0.0136(6) 0.0093(5) 0.0135(5) -0.0040(4) 0.0007(5) -0.0006(4)
C52 0.0195(6) 0.0071(5) 0.0117(5) -0.0047(4) -0.0014(5) -0.0024(4)
C53 0.0244(6) 0.0107(5) 0.0117(5) -0.0023(4) -0.0027(5) -0.0035(5)
C54 0.0214(6) 0.0118(5) 0.0179(5) -0.0078(4) 0.0036(5) -0.0042(5)
C55 0.0147(6) 0.0123(5) 0.0195(5) -0.0062(4) 0.0014(5) -0.0018(5)
C56 0.0179(6) 0.0072(5) 0.0182(5) -0.0050(4) -0.0008(5) 0.0002(5)
C57 0.0182(6) 0.0167(5) 0.0095(5) -0.0006(4) -0.0010(5) -0.0052(5)
C58 0.0204(6) 0.0239(6) 0.0158(6) -0.0013(5) -0.0015(5) -0.0054(5)
C59 0.0127(6) 0.0135(5) 0.0170(5) -0.0048(4) 0.0015(5) -0.0048(4)
Si7 0.02682(18) 0.02031(15) 0.01600(15) -0.00367(12) -0.00624(14) -0.00804(14)
Si8 0.01963(17) 0.01474(15) 0.01468(15) -0.00062(12) -0.00087(13) -0.00261(13)
Si9 0.02597(18) 0.02152(16) 0.01858(16) -0.00045(14) 0.00270(15) -0.00967(15)
Si10 0.02237(18) 0.02446(17) 0.01278(15) -0.00371(13) 0.00010(14) 0.00135(15)
Si11 0.01788(16) 0.01776(14) 0.01965(15) -0.00712(12) -0.00186(13) -0.00624(13)
Si12 0.01510(16) 0.01523(15) 0.01841(15) -0.00345(12) -0.00205(13) -0.00359(13)
C60 0.0560(9) 0.0372(7) 0.0203(6) -0.0085(5) -0.0054(6) -0.0210(6)
C61 0.0360(7) 0.0218(6) 0.0272(6) -0.0070(5) -0.0092(6) -0.0091(6)
C62 0.0343(7) 0.0300(7) 0.0353(7) 0.0023(6) -0.0161(6) -0.0144(6)
C63 0.0264(7) 0.0145(6) 0.0218(6) -0.0050(5) 0.0032(5) -0.0013(5)
C64 0.0231(7) 0.0244(6) 0.0223(6) -0.0006(5) -0.0023(6) -0.0013(6)
C65 0.0299(7) 0.0250(7) 0.0216(6) -0.0005(5) -0.0022(6) -0.0053(6)
C66 0.0463(9) 0.0375(8) 0.0394(9) 0.0049(7) 0.0101(8) -0.0200(7)
C67 0.0531(9) 0.0270(7) 0.0307(7) -0.0063(6) 0.0000(7) -0.0152(7)
C68 0.0393(8) 0.0242(7) 0.0321(7) 0.0007(6) -0.0076(7) 0.0002(7)
C69 0.0283(8) 0.0565(9) 0.0223(7) -0.0128(6) 0.0015(6) 0.0049(7)
C70 0.0556(10) 0.0252(7) 0.0221(6) -0.0085(5) -0.0021(7) -0.0001(7)
C71 0.0274(7) 0.0351(7) 0.0251(6) -0.0105(5) -0.0068(6) 0.0028(6)
C72 0.0249(7) 0.0212(6) 0.0303(6) -0.0098(5) -0.0061(5) -0.0066(5)
C73 0.0273(7) 0.0368(6) 0.0220(6) -0.0143(5) -0.0043(5) -0.0107(6)
C74 0.0263(7) 0.0257(6) 0.0263(6) -0.0115(5) 0.0019(5) -0.0104(5)
C75 0.0195(7) 0.0242(6) 0.0263(7) -0.0042(5) 0.0036(6) 0.0037(6)
C76 0.0228(7) 0.0220(6) 0.0272(6) -0.0052(5) -0.0064(5) -0.0042(5)
C77 0.0244(7) 0.0189(6) 0.0314(7) -0.0079(5) -0.0026(6) -0.0051(5)
C78 0.0217(6) 0.0095(5) 0.0149(5) 0.0014(4) -0.0031(5) -0.0026(5)
C79 0.0202(6) 0.0110(5) 0.0180(6) -0.0028(4) 0.0001(5) -0.0033(5)
C80 0.0196(6) 0.0185(6) 0.0165(6) 0.0006(5) -0.0078(5) -0.0024(5)
C81 0.0279(7) 0.0144(6) 0.0185(6) -0.0003(5) -0.0011(5) -0.0029(5)
C82 0.0172(6) 0.0123(5) 0.0224(6) 0.0005(5) 0.0037(5) -0.0021(5)
C83 0.0166(6) 0.0082(5) 0.0251(6) 0.0017(5) -0.0053(5) -0.0023(5)
C84 0.0193(6) 0.0239(6) 0.0173(6) 0.0012(5) -0.0044(5) 0.0004(5)
C85 0.0348(8) 0.0368(8) 0.0203(7) 0.0011(6) 0.0004(6) -0.0078(7)
C86 0.0244(6) 0.0252(6) 0.0223(6) 0.0021(5) -0.0050(5) -0.0119(5)
O2 0.0136(4) 0.0169(4) 0.0125(4) -0.0044(3) 0.0000(3) -0.0025(3)
C87 0.0233(6) 0.0240(6) 0.0143(5) -0.0043(5) -0.0038(5) -0.0090(5)
C88 0.0235(7) 0.0311(6) 0.0157(6) -0.0086(5) 0.0046(5) -0.0088(5)
C89 0.0190(7) 0.0357(7) 0.0275(6) -0.0160(5) 0.0019(5) -0.0039(6)
C90 0.0171(6) 0.0328(7) 0.0233(6) -0.0105(5) 0.0009(5) -0.0022(6)
C91 0.0543(10) 0.0566(10) 0.0541(10) -0.0130(8) -0.0153(8) -0.0077(9)
C92 0.0517(9) 0.0433(8) 0.0382(8) -0.0063(6) -0.0190(7) -0.0156(7)
C93 0.0529(9) 0.0434(8) 0.0341(7) -0.0030(6) -0.0183(6) -0.0202(7)

loop_
_atom_type_symbol
_atom_type_description
_atom_type_scat_dispersion_real
_atom_type_scat_dispersion_imag
_atom_type_scat_source
C C 0.0033 0.0016 'International Tables Vol C Tables 4.2.6.8 and 6.1.1.4'
H H 0.0000 0.0000 'International Tables Vol C Tables 4.2.6.8 and 6.1.1.4'
N N 0.0061 0.0033 'International Tables Vol C Tables 4.2.6.8 and 6.1.1.4'
O O 0.0106 0.0060 'International Tables Vol C Tables 4.2.6.8 and 6.1.1.4'
Si Si 0.0817 0.0704 'International Tables Vol C Tables 4.2.6.8 and 6.1.1.4'
Cl Cl 0.1484 0.1585 'International Tables Vol C Tables 4.2.6.8 and 6.1.1.4'
Zr Zr -2.9673 0.5597 'International Tables Vol C Tables 4.2.6.8 and 6.1.1.4'

loop_
_geom_angle_atom_site_label_1
_geom_angle_atom_site_label_2
_geom_angle_atom_site_label_3
_geom_angle
_geom_angle_site_symmetry_1
_geom_angle_site_symmetry_3
N1 Zr1 N2 86.34(4) . .
N1 Zr1 O1 174.27(3) . .
N2 Zr1 O1 91.40(3) . .
N1 Zr1 Cl1 91.38(3) . .
N2 Zr1 Cl1 87.14(3) . .
O1 Zr1 Cl1 83.25(2) . .
N1 Zr1 Cl3 97.02(2) . .
N2 Zr1 Cl3 176.56(3) . .
O1 Zr1 Cl3 85.33(2) . .
Cl1 Zr1 Cl3 93.539(13) . .
N1 Zr1 Cl2 102.56(3) . .
N2 Zr1 Cl2 87.81(3) . .
O1 Zr1 Cl2 82.59(2) . .
Cl1 Zr1 Cl2 164.833(12) . .
Cl3 Zr1 Cl2 90.696(12) . .
N1 Zr1 C1 21.75(3) . .
N2 Zr1 C1 67.05(3) . .
O1 Zr1 C1 153.63(3) . .
Cl1 Zr1 C1 80.77(2) . .
Cl3 Zr1 C1 116.39(2) . .
Cl2 Zr1 C1 110.26(2) . .
N1 Zr1 C3 68.66(3) . .
N2 Zr1 C3 21.33(3) . .
O1 Zr1 C3 107.96(3) . .
Cl1 Zr1 C3 76.36(2) . .
Cl3 Zr1 C3 161.87(2) . .
Cl2 Zr1 C3 102.98(2) . .
C1 Zr1 C3 47.74(3) . .
N1 Zr1 C2 45.84(3) . .
N2 Zr1 C2 44.92(3) . .
O1 Zr1 C2 129.97(3) . .
Cl1 Zr1 C2 73.37(2) . .
Cl3 Zr1 C2 138.47(2) . .
Cl2 Zr1 C2 112.28(2) . .
C1 Zr1 C2 24.21(3) . .
C3 Zr1 C2 24.21(3) . .
C1 N1 C6 111.34(10) . .
C1 N1 Zr1 121.90(8) . .
C6 N1 Zr1 126.53(8) . .
C3 N2 C33 116.22(9) . .
C3 N2 Zr1 121.60(7) . .
C33 N2 Zr1 121.79(8) . .
N1 C1 C2 124.86(12) . .
N1 C1 C4 119.34(9) . .
C2 C1 C4 115.74(11) . .
N1 C1 Zr1 36.35(6) . .
C2 C1 Zr1 88.91(8) . .
C4 C1 Zr1 155.21(7) . .
C1 C2 C3 130.90(11) . .
C1 C2 Zr1 66.89(7) . .
C3 C2 Zr1 67.45(7) . .
C1 C2 H1 114.5 . .
C3 C2 H1 114.5 . .
Zr1 C2 H1 159.1 . .
N2 C3 C2 123.27(10) . .
N2 C3 C5 120.13(11) . .
C2 C3 C5 116.55(11) . .
N2 C3 Zr1 37.07(5) . .
C2 C3 Zr1 88.34(7) . .
C5 C3 Zr1 153.12(10) . .
C1 C4 H2 109.5 . .
C1 C4 H3 109.5 . .
H2 C4 H3 109.5 . .
C1 C4 H4 109.5 . .
H2 C4 H4 109.5 . .
H3 C4 H4 109.5 . .
C3 C5 H5 109.5 . .
C3 C5 H6 109.5 . .
H5 C5 H6 109.5 . .
C3 C5 H7 109.5 . .
H5 C5 H7 109.5 . .
H6 C5 H7 109.5 . .
C7 C6 C11 120.14(10) . .
C7 C6 N1 119.70(9) . .
C11 C6 N1 119.27(10) . .
C8 C7 C6 118.34(10) . .
C8 C7 C12 117.13(11) . .
C6 C7 C12 124.52(10) . .
C9 C8 C7 123.71(12) . .
C9 C8 H8 118.1 . .
C7 C8 H8 118.1 . .
C8 C9 C10 117.00(11) . .
C8 C9 C13 118.75(11) . .
C10 C9 C13 124.25(10) . .
C9 C10 C11 123.14(10) . .
C9 C10 H9 118.4 . .
C11 C10 H9 118.4 . .
C10 C11 C6 117.32(11) . .
C10 C11 C14 118.88(10) . .
C6 C11 C14 123.76(10) . .
C7 C12 Si1 115.79(9) . .
C7 C12 Si2 107.70(7) . .
Si1 C12 Si2 115.45(6) . .
C7 C12 H10 105.7 . .
Si1 C12 H10 105.7 . .
Si2 C12 H10 105.7 . .
C9 C13 Si3 112.80(9) . .
C9 C13 Si4 113.63(8) . .
Si3 C13 Si4 119.26(6) . .
C9 C13 H11 102.8 . .
Si3 C13 H11 102.8 . .
Si4 C13 H11 102.8 . .
C11 C14 Si5 110.15(7) . .
C11 C14 Si6 118.89(9) . .
Si5 C14 Si6 111.75(6) . .
C11 C14 H12 104.9 . .
Si5 C14 H12 104.9 . .
Si6 C14 H12 104.9 . .
C17 Si1 C15 107.34(7) . .
C17 Si1 C16 108.05(7) . .
C15 Si1 C16 104.78(6) . .
C17 Si1 C12 113.88(6) . .
C15 Si1 C12 111.36(6) . .
C16 Si1 C12 110.94(7) . .
C18 Si2 C20 106.48(6) . .
C18 Si2 C19 108.03(7) . .
C20 Si2 C19 107.96(6) . .
C18 Si2 C12 109.92(6) . .
C20 Si2 C12 112.40(6) . .
C19 Si2 C12 111.82(5) . .
C22 Si3 C23 107.92(7) . .
C22 Si3 C21 108.34(8) . .
C23 Si3 C21 108.05(7) . .
C22 Si3 C13 107.98(6) . .
C23 Si3 C13 109.67(7) . .
C21 Si3 C13 114.68(6) . .
C25 Si4 C24 108.42(6) . .
C25 Si4 C26 108.07(7) . .
C24 Si4 C26 108.97(6) . .
C25 Si4 C13 109.25(6) . .
C24 Si4 C13 112.63(7) . .
C26 Si4 C13 109.40(6) . .
C28 Si5 C27 107.68(7) . .
C28 Si5 C29 105.61(6) . .
C27 Si5 C29 108.29(7) . .
C28 Si5 C14 112.08(6) . .
C27 Si5 C14 109.26(6) . .
C29 Si5 C14 113.67(6) . .
C32 Si6 C31 109.08(7) . .
C32 Si6 C30 108.56(7) . .
C31 Si6 C30 101.76(6) . .
C32 Si6 C14 111.25(6) . .
C31 Si6 C14 114.21(5) . .
C30 Si6 C14 111.48(6) . .
Si1 C15 H13 109.5 . .
Si1 C15 H14 109.5 . .
H13 C15 H14 109.5 . .
Si1 C15 H15 109.5 . .
H13 C15 H15 109.5 . .
H14 C15 H15 109.5 . .
Si1 C16 H16 109.5 . .
Si1 C16 H17 109.5 . .
H16 C16 H17 109.5 . .
Si1 C16 H18 109.5 . .
H16 C16 H18 109.5 . .
H17 C16 H18 109.5 . .
Si1 C17 H19 109.5 . .
Si1 C17 H20 109.5 . .
H19 C17 H20 109.5 . .
Si1 C17 H21 109.5 . .
H19 C17 H21 109.5 . .
H20 C17 H21 109.5 . .
Si2 C18 H22 109.5 . .
Si2 C18 H23 109.5 . .
H22 C18 H23 109.5 . .
Si2 C18 H24 109.5 . .
H22 C18 H24 109.5 . .
H23 C18 H24 109.5 . .
Si2 C19 H25 109.5 . .
Si2 C19 H26 109.5 . .
H25 C19 H26 109.5 . .
Si2 C19 H27 109.5 . .
H25 C19 H27 109.5 . .
H26 C19 H27 109.5 . .
Si2 C20 H28 109.5 . .
Si2 C20 H29 109.5 . .
H28 C20 H29 109.5 . .
Si2 C20 H30 109.5 . .
H28 C20 H30 109.5 . .
H29 C20 H30 109.5 . .
Si3 C21 H31 109.5 . .
Si3 C21 H32 109.5 . .
H31 C21 H32 109.5 . .
Si3 C21 H33 109.5 . .
H31 C21 H33 109.5 . .
H32 C21 H33 109.5 . .
Si3 C22 H34 109.5 . .
Si3 C22 H35 109.5 . .
H34 C22 H35 109.5 . .
Si3 C22 H36 109.5 . .
H34 C22 H36 109.5 . .
H35 C22 H36 109.5 . .
Si3 C23 H37 109.5 . .
Si3 C23 H38 109.5 . .
H37 C23 H38 109.5 . .
Si3 C23 H39 109.5 . .
H37 C23 H39 109.5 . .
H38 C23 H39 109.5 . .
Si4 C24 H40 109.5 . .
Si4 C24 H41 109.5 . .
H40 C24 H41 109.5 . .
Si4 C24 H42 109.5 . .
H40 C24 H42 109.5 . .
H41 C24 H42 109.5 . .
Si4 C25 H43 109.5 . .
Si4 C25 H44 109.5 . .
H43 C25 H44 109.5 . .
Si4 C25 H45 109.5 . .
H43 C25 H45 109.5 . .
H44 C25 H45 109.5 . .
Si4 C26 H46 109.5 . .
Si4 C26 H47 109.5 . .
H46 C26 H47 109.5 . .
Si4 C26 H48 109.5 . .
H46 C26 H48 109.5 . .
H47 C26 H48 109.5 . .
Si5 C27 H49 109.5 . .
Si5 C27 H50 109.5 . .
H49 C27 H50 109.5 . .
Si5 C27 H51 109.5 . .
H49 C27 H51 109.5 . .
H50 C27 H51 109.5 . .
Si5 C28 H52 109.5 . .
Si5 C28 H53 109.5 . .
H52 C28 H53 109.5 . .
Si5 C28 H54 109.5 . .
H52 C28 H54 109.5 . .
H53 C28 H54 109.5 . .
Si5 C29 H55 109.5 . .
Si5 C29 H56 109.5 . .
H55 C29 H56 109.5 . .
Si5 C29 H57 109.5 . .
H55 C29 H57 109.5 . .
H56 C29 H57 109.5 . .
Si6 C30 H58 109.5 . .
Si6 C30 H59 109.5 . .
H58 C30 H59 109.5 . .
Si6 C30 H60 109.5 . .
H58 C30 H60 109.5 . .
H59 C30 H60 109.5 . .
Si6 C31 H61 109.5 . .
Si6 C31 H62 109.5 . .
H61 C31 H62 109.5 . .
Si6 C31 H63 109.5 . .
H61 C31 H63 109.5 . .
H62 C31 H63 109.5 . .
Si6 C32 H64 109.5 . .
Si6 C32 H65 109.5 . .
H64 C32 H65 109.5 . .
Si6 C32 H66 109.5 . .
H64 C32 H66 109.5 . .
H65 C32 H66 109.5 . .
C38 C33 C34 120.73(11) . .
C38 C33 N2 118.37(12) . .
C34 C33 N2 120.90(11) . .
C33 C34 C35 117.74(12) . .
C33 C34 C39 123.58(11) . .
C35 C34 C39 118.63(12) . .
C36 C35 C34 122.92(13) . .
C36 C35 H67 118.5 . .
C34 C35 H67 118.5 . .
C35 C36 C37 117.60(11) . .
C35 C36 C40 121.77(13) . .
C37 C36 C40 120.63(12) . .
C36 C37 C38 122.36(12) . .
C36 C37 H68 118.8 . .
C38 C37 H68 118.8 . .
C37 C38 C33 118.49(13) . .
C37 C38 C41 120.15(12) . .
C33 C38 C41 121.20(11) . .
C34 C39 H69 109.5 . .
C34 C39 H70 109.5 . .
H69 C39 H70 109.5 . .
C34 C39 H71 109.5 . .
H69 C39 H71 109.5 . .
H70 C39 H71 109.5 . .
C36 C40 H72 109.5 . .
C36 C40 H73 109.5 . .
H72 C40 H73 109.5 . .
C36 C40 H74 109.5 . .
H72 C40 H74 109.5 . .
H73 C40 H74 109.5 . .
C38 C41 H75 109.5 . .
C38 C41 H76 109.5 . .
H75 C41 H76 109.5 . .
C38 C41 H77 109.5 . .
H75 C41 H77 109.5 . .
H76 C41 H77 109.5 . .
C45 O1 C42 108.42(10) . .
C45 O1 Zr1 121.21(7) . .
C42 O1 Zr1 127.53(8) . .
O1 C42 C43 104.43(10) . .
O1 C42 H78 110.9 . .
C43 C42 H78 110.9 . .
O1 C42 H79 110.9 . .
C43 C42 H79 110.9 . .
H78 C42 H79 108.9 . .
C42 C43 C44 101.89(11) . .
C42 C43 H80 111.4 . .
C44 C43 H80 111.4 . .
C42 C43 H81 111.4 . .
C44 C43 H81 111.4 . .
H80 C43 H81 109.3 . .
C45 C44 C43 102.44(12) . .
C45 C44 H82 111.3 . .
C43 C44 H82 111.3 . .
C45 C44 H83 111.3 . .
C43 C44 H83 111.3 . .
H82 C44 H83 109.2 . .
O1 C45 C44 105.69(10) . .
O1 C45 H84 110.6 . .
C44 C45 H84 110.6 . .
O1 C45 H85 110.6 . .
C44 C45 H85 110.6 . .
H84 C45 H85 108.7 . .
N3 Zr2 N4 86.12(3) . .
N3 Zr2 O2 174.18(4) . .
N4 Zr2 O2 90.86(3) . .
N3 Zr2 Cl6 97.62(2) . .
N4 Zr2 Cl6 175.44(3) . .
O2 Zr2 Cl6 85.64(2) . .
N3 Zr2 Cl5 91.33(3) . .
N4 Zr2 Cl5 88.59(3) . .
O2 Zr2 Cl5 83.62(2) . .
Cl6 Zr2 Cl5 93.906(13) . .
N3 Zr2 Cl4 102.83(3) . .
N4 Zr2 Cl4 87.43(3) . .
O2 Zr2 Cl4 81.97(2) . .
Cl6 Zr2 Cl4 89.198(13) . .
Cl5 Zr2 Cl4 164.987(11) . .
N3 Zr2 C46 22.06(3) . .
N4 Zr2 C46 67.23(3) . .
O2 Zr2 C46 152.71(3) . .
Cl6 Zr2 C46 116.96(2) . .
Cl5 Zr2 C46 79.93(3) . .
Cl4 Zr2 C46 111.66(3) . .
N3 Zr2 C48 68.41(3) . .
N4 Zr2 C48 21.19(3) . .
O2 Zr2 C48 107.56(3) . .
Cl6 Zr2 C48 163.37(2) . .
Cl5 Zr2 C48 77.99(3) . .
Cl4 Zr2 C48 102.40(3) . .
C46 Zr2 C48 47.70(3) . .
N3 Zr2 C47 45.93(3) . .
N4 Zr2 C47 45.01(3) . .
O2 Zr2 C47 129.26(3) . .
Cl6 Zr2 C47 139.45(2) . .
Cl5 Zr2 C47 73.64(2) . .
Cl4 Zr2 C47 112.82(2) . .
C46 Zr2 C47 24.16(3) . .
C48 Zr2 C47 24.25(3) . .
C46 N3 C51 111.66(9) . .
C46 N3 Zr2 121.54(7) . .
C51 N3 Zr2 126.48(7) . .
C48 N4 C78 117.32(9) . .
C48 N4 Zr2 121.24(7) . .
C78 N4 Zr2 121.10(7) . .
N3 C46 C47 124.57(11) . .
N3 C46 C49 119.33(10) . .
C47 C46 C49 116.00(11) . .
N3 C46 Zr2 36.40(5) . .
C47 C46 Zr2 89.14(7) . .
C49 C46 Zr2 154.39(7) . .
C46 C47 C48 130.69(13) . .
C46 C47 Zr2 66.70(7) . .
C48 C47 Zr2 67.66(7) . .
C46 C47 H86 114.7 . .
C48 C47 H86 114.7 . .
Zr2 C47 H86 158.4 . .
N4 C48 C47 124.13(11) . .
N4 C48 C50 119.80(11) . .
C47 C48 C50 116.02(11) . .
N4 C48 Zr2 37.58(5) . .
C47 C48 Zr2 88.09(7) . .
C50 C48 Zr2 154.47(8) . .
C46 C49 H87 109.5 . .
C46 C49 H88 109.5 . .
H87 C49 H88 109.5 . .
C46 C49 H89 109.5 . .
H87 C49 H89 109.5 . .
H88 C49 H89 109.5 . .
C48 C50 H90 109.5 . .
C48 C50 H91 109.5 . .
H90 C50 H91 109.5 . .
C48 C50 H92 109.5 . .
H90 C50 H92 109.5 . .
H91 C50 H92 109.5 . .
C56 C51 C52 121.18(10) . .
C56 C51 N3 118.60(9) . .
C52 C51 N3 119.46(11) . .
C53 C52 C51 116.83(11) . .
C53 C52 C57 119.36(10) . .
C51 C52 C57 123.79(10) . .
C54 C53 C52 123.30(11) . .
C54 C53 H93 118.4 . .
C52 C53 H93 118.4 . .
C55 C54 C53 117.03(11) . .
C55 C54 C58 118.57(12) . .
C53 C54 C58 124.40(11) . .
C54 C55 C56 123.38(12) . .
C54 C55 H94 118.3 . .
C56 C55 H94 118.3 . .
C55 C56 C51 117.45(11) . .
C55 C56 C59 117.63(11) . .
C51 C56 C59 124.92(10) . .
C52 C57 Si7 121.17(8) . .
C52 C57 Si8 109.32(8) . .
Si7 C57 Si8 111.13(6) . .
C52 C57 H95 104.5 . .
Si7 C57 H95 104.5 . .
Si8 C57 H95 104.5 . .
C54 C58 Si9 113.49(8) . .
C54 C58 Si10 111.88(10) . .
Si9 C58 Si10 119.99(6) . .
C54 C58 H96 102.9 . .
Si9 C58 H96 102.9 . .
Si10 C58 H96 102.9 . .
C56 C59 Si12 115.92(8) . .
C56 C59 Si11 107.44(7) . .
Si12 C59 Si11 116.18(7) . .
C56 C59 H97 105.4 . .
Si12 C59 H97 105.4 . .
Si11 C59 H97 105.4 . .
C60 Si7 C62 109.56(7) . .
C60 Si7 C61 107.71(6) . .
C62 Si7 C61 103.19(7) . .
C60 Si7 C57 111.50(7) . .
C62 Si7 C57 109.20(7) . .
C61 Si7 C57 115.28(6) . .
C65 Si8 C63 104.32(6) . .
C65 Si8 C64 107.67(6) . .
C63 Si8 C64 109.71(7) . .
C65 Si8 C57 114.26(6) . .
C63 Si8 C57 110.94(6) . .
C64 Si8 C57 109.74(6) . .
C66 Si9 C67 108.32(8) . .
C66 Si9 C68 108.38(7) . .
C67 Si9 C68 108.27(7) . .
C66 Si9 C58 108.98(6) . .
C67 Si9 C58 108.46(6) . .
C68 Si9 C58 114.28(7) . .
C71 Si10 C70 109.67(8) . .
C71 Si10 C69 107.82(6) . .
C70 Si10 C69 108.04(7) . .
C71 Si10 C58 113.33(6) . .
C70 Si10 C58 107.77(6) . .
C69 Si10 C58 110.08(7) . .
C74 Si11 C73 107.43(6) . .
C74 Si11 C72 108.53(6) . .
C73 Si11 C72 105.81(7) . .
C74 Si11 C59 109.99(6) . .
C73 Si11 C59 112.36(6) . .
C72 Si11 C59 112.48(6) . .
C76 Si12 C75 108.20(6) . .
C76 Si12 C77 105.40(6) . .
C75 Si12 C77 107.41(7) . .
C76 Si12 C59 109.07(6) . .
C75 Si12 C59 113.67(5) . .
C77 Si12 C59 112.69(6) . .
Si7 C60 H98 109.5 . .
Si7 C60 H99 109.5 . .
H98 C60 H99 109.5 . .
Si7 C60 H100 109.5 . .
H98 C60 H100 109.5 . .
H99 C60 H100 109.5 . .
Si7 C61 H101 109.5 . .
Si7 C61 H102 109.5 . .
H101 C61 H102 109.5 . .
Si7 C61 H103 109.5 . .
H101 C61 H103 109.5 . .
H102 C61 H103 109.5 . .
Si7 C62 H104 109.5 . .
Si7 C62 H105 109.5 . .
H104 C62 H105 109.5 . .
Si7 C62 H106 109.5 . .
H104 C62 H106 109.5 . .
H105 C62 H106 109.5 . .
Si8 C63 H107 109.5 . .
Si8 C63 H108 109.5 . .
H107 C63 H108 109.5 . .
Si8 C63 H109 109.5 . .
H107 C63 H109 109.5 . .
H108 C63 H109 109.5 . .
Si8 C64 H110 109.5 . .
Si8 C64 H111 109.5 . .
H110 C64 H111 109.5 . .
Si8 C64 H112 109.5 . .
H110 C64 H112 109.5 . .
H111 C64 H112 109.5 . .
Si8 C65 H113 109.5 . .
Si8 C65 H114 109.5 . .
H113 C65 H114 109.5 . .
Si8 C65 H115 109.5 . .
H113 C65 H115 109.5 . .
H114 C65 H115 109.5 . .
Si9 C66 H116 109.5 . .
Si9 C66 H117 109.5 . .
H116 C66 H117 109.5 . .
Si9 C66 H118 109.5 . .
H116 C66 H118 109.5 . .
H117 C66 H118 109.5 . .
Si9 C67 H119 109.5 . .
Si9 C67 H120 109.5 . .
H119 C67 H120 109.5 . .
Si9 C67 H121 109.5 . .
H119 C67 H121 109.5 . .
H120 C67 H121 109.5 . .
Si9 C68 H122 109.5 . .
Si9 C68 H123 109.5 . .
H122 C68 H123 109.5 . .
Si9 C68 H124 109.5 . .
H122 C68 H124 109.5 . .
H123 C68 H124 109.5 . .
Si10 C69 H125 109.5 . .
Si10 C69 H126 109.5 . .
H125 C69 H126 109.5 . .
Si10 C69 H127 109.5 . .
H125 C69 H127 109.5 . .
H126 C69 H127 109.5 . .
Si10 C70 H128 109.5 . .
Si10 C70 H129 109.5 . .
H128 C70 H129 109.5 . .
Si10 C70 H130 109.5 . .
H128 C70 H130 109.5 . .
H129 C70 H130 109.5 . .
Si10 C71 H131 109.5 . .
Si10 C71 H132 109.5 . .
H131 C71 H132 109.5 . .
Si10 C71 H133 109.5 . .
H131 C71 H133 109.5 . .
H132 C71 H133 109.5 . .
Si11 C72 H134 109.5 . .
Si11 C72 H135 109.5 . .
H134 C72 H135 109.5 . .
Si11 C72 H136 109.5 . .
H134 C72 H136 109.5 . .
H135 C72 H136 109.5 . .
Si11 C73 H137 109.5 . .
Si11 C73 H138 109.5 . .
H137 C73 H138 109.5 . .
Si11 C73 H139 109.5 . .
H137 C73 H139 109.5 . .
H138 C73 H139 109.5 . .
Si11 C74 H140 109.5 . .
Si11 C74 H141 109.5 . .
H140 C74 H141 109.5 . .
Si11 C74 H142 109.5 . .
H140 C74 H142 109.5 . .
H141 C74 H142 109.5 . .
Si12 C75 H143 109.5 . .
Si12 C75 H144 109.5 . .
H143 C75 H144 109.5 . .
Si12 C75 H145 109.5 . .
H143 C75 H145 109.5 . .
H144 C75 H145 109.5 . .
Si12 C76 H146 109.5 . .
Si12 C76 H147 109.5 . .
H146 C76 H147 109.5 . .
Si12 C76 H148 109.5 . .
H146 C76 H148 109.5 . .
H147 C76 H148 109.5 . .
Si12 C77 H149 109.5 . .
Si12 C77 H150 109.5 . .
H149 C77 H150 109.5 . .
Si12 C77 H151 109.5 . .
H149 C77 H151 109.5 . .
H150 C77 H151 109.5 . .
C83 C78 C79 120.83(11) . .
C83 C78 N4 120.27(11) . .
C79 C78 N4 118.89(11) . .
C80 C79 C78 118.26(11) . .
C80 C79 C84 120.05(12) . .
C78 C79 C84 121.66(11) . .
C79 C80 C81 122.26(12) . .
C79 C80 H152 118.9 . .
C81 C80 H152 118.9 . .
C82 C81 C80 118.41(12) . .
C82 C81 C85 121.18(12) . .
C80 C81 C85 120.41(13) . .
C81 C82 C83 121.92(12) . .
C81 C82 H153 119.0 . .
C83 C82 H153 119.0 . .
C78 C83 C82 118.07(12) . .
C78 C83 C86 123.16(11) . .
C82 C83 C86 118.71(11) . .
C79 C84 H154 109.5 . .
C79 C84 H155 109.5 . .
H154 C84 H155 109.5 . .
C79 C84 H156 109.5 . .
H154 C84 H156 109.5 . .
H155 C84 H156 109.5 . .
C81 C85 H157 109.5 . .
C81 C85 H158 109.5 . .
H157 C85 H158 109.5 . .
C81 C85 H159 109.5 . .
H157 C85 H159 109.5 . .
H158 C85 H159 109.5 . .
C83 C86 H160 109.5 . .
C83 C86 H161 109.5 . .
H160 C86 H161 109.5 . .
C83 C86 H162 109.5 . .
H160 C86 H162 109.5 . .
H161 C86 H162 109.5 . .
C90 O2 C87 108.82(9) . .
C90 O2 Zr2 121.76(7) . .
C87 O2 Zr2 126.38(7) . .
O2 C87 C88 103.73(10) . .
O2 C87 H163 111.0 . .
C88 C87 H163 111.0 . .
O2 C87 H164 111.0 . .
C88 C87 H164 111.0 . .
H163 C87 H164 109.0 . .
C87 C88 C89 101.65(9) . .
C87 C88 H165 111.4 . .
C89 C88 H165 111.4 . .
C87 C88 H166 111.4 . .
C89 C88 H166 111.4 . .
H165 C88 H166 109.3 . .
C90 C89 C88 103.17(10) . .
C90 C89 H167 111.1 . .
C88 C89 H167 111.1 . .
C90 C89 H168 111.1 . .
C88 C89 H168 111.1 . .
H167 C89 H168 109.1 . .
O2 C90 C89 105.76(11) . .
O2 C90 H169 110.6 . .
C89 C90 H169 110.6 . .
O2 C90 H170 110.6 . .
C89 C90 H170 110.6 . .
H169 C90 H170 108.7 . .
C92 C91 H171 109.5 . .
C92 C91 H172 109.5 . .
H171 C91 H172 109.5 . .
C92 C91 H173 109.5 . .
H171 C91 H173 109.5 . .
H172 C91 H173 109.5 . .
C91 C92 C93 113.66(13) . .
C91 C92 H174 108.8 . .
C93 C92 H174 108.8 . .
C91 C92 H175 108.8 . .
C93 C92 H175 108.8 . .
H174 C92 H175 107.7 . .
C92 C93 C93 115.17(15) . 2_767
C92 C93 H176 108.5 . .
C93 C93 H176 108.5 2_767 .
C92 C93 H177 108.5 . .
C93 C93 H177 108.5 2_767 .
H176 C93 H177 107.5 . .

loop_
_geom_bond_atom_site_label_1
_geom_bond_atom_site_label_2
_geom_bond_distance
_geom_bond_site_symmetry_2
Zr1 N1 2.1867(11) .
Zr1 N2 2.2261(9) .
Zr1 O1 2.2972(9) .
Zr1 Cl1 2.4197(3) .
Zr1 Cl3 2.4266(3) .
Zr1 Cl2 2.4381(3) .
Zr1 C1 3.1319(14) .
Zr1 C3 3.1455(12) .
Zr1 C2 3.4046(13) .
N1 C1 1.3668(15) .
N1 C6 1.4664(14) .
N2 C3 1.3434(17) .
N2 C33 1.4549(14) .
C1 C2 1.3962(15) .
C1 C4 1.5073(19) .
C2 C3 1.3967(18) .
C2 H1 0.9500 .
C3 C5 1.5082(16) .
C4 H2 0.9800 .
C4 H3 0.9800 .
C4 H4 0.9800 .
C5 H5 0.9800 .
C5 H6 0.9800 .
C5 H7 0.9800 .
C6 C7 1.4008(18) .
C6 C11 1.4335(15) .
C7 C8 1.3994(16) .
C7 C12 1.5245(16) .
C8 C9 1.3752(15) .
C8 H8 0.9500 .
C9 C10 1.3926(19) .
C9 C13 1.5195(17) .
C10 C11 1.4069(17) .
C10 H9 0.9500 .
C11 C14 1.5126(18) .
C12 Si1 1.9073(14) .
C12 Si2 1.9107(12) .
C12 H10 1.0000 .
C13 Si3 1.8927(12) .
C13 Si4 1.8946(13) .
C13 H11 1.0000 .
C14 Si5 1.9205(12) .
C14 Si6 1.9250(12) .
C14 H12 1.0000 .
Si1 C17 1.8606(16) .
Si1 C15 1.8695(13) .
Si1 C16 1.8722(15) .
Si2 C18 1.8641(15) .
Si2 C20 1.8680(14) .
Si2 C19 1.8843(14) .
Si3 C22 1.8582(16) .
Si3 C23 1.8656(16) .
Si3 C21 1.8696(15) .
Si4 C25 1.8635(13) .
Si4 C24 1.8666(14) .
Si4 C26 1.8747(16) .
Si5 C28 1.8717(14) .
Si5 C27 1.8726(17) .
Si5 C29 1.8883(13) .
Si6 C32 1.8711(15) .
Si6 C31 1.8742(12) .
Si6 C30 1.8868(16) .
C15 H13 0.9800 .
C15 H14 0.9800 .
C15 H15 0.9800 .
C16 H16 0.9800 .
C16 H17 0.9800 .
C16 H18 0.9800 .
C17 H19 0.9800 .
C17 H20 0.9800 .
C17 H21 0.9800 .
C18 H22 0.9800 .
C18 H23 0.9800 .
C18 H24 0.9800 .
C19 H25 0.9800 .
C19 H26 0.9800 .
C19 H27 0.9800 .
C20 H28 0.9800 .
C20 H29 0.9800 .
C20 H30 0.9800 .
C21 H31 0.9800 .
C21 H32 0.9800 .
C21 H33 0.9800 .
C22 H34 0.9800 .
C22 H35 0.9800 .
C22 H36 0.9800 .
C23 H37 0.9800 .
C23 H38 0.9800 .
C23 H39 0.9800 .
C24 H40 0.9800 .
C24 H41 0.9800 .
C24 H42 0.9800 .
C25 H43 0.9800 .
C25 H44 0.9800 .
C25 H45 0.9800 .
C26 H46 0.9800 .
C26 H47 0.9800 .
C26 H48 0.9800 .
C27 H49 0.9800 .
C27 H50 0.9800 .
C27 H51 0.9800 .
C28 H52 0.9800 .
C28 H53 0.9800 .
C28 H54 0.9800 .
C29 H55 0.9800 .
C29 H56 0.9800 .
C29 H57 0.9800 .
C30 H58 0.9800 .
C30 H59 0.9800 .
C30 H60 0.9800 .
C31 H61 0.9800 .
C31 H62 0.9800 .
C31 H63 0.9800 .
C32 H64 0.9800 .
C32 H65 0.9800 .
C32 H66 0.9800 .
C33 C38 1.4006(18) .
C33 C34 1.4014(19) .
C34 C35 1.4044(17) .
C34 C39 1.5041(19) .
C35 C36 1.3743(19) .
C35 H67 0.9500 .
C36 C37 1.390(2) .
C36 C40 1.5150(17) .
C37 C38 1.3922(17) .
C37 H68 0.9500 .
C38 C41 1.503(2) .
C39 H69 0.9800 .
C39 H70 0.9800 .
C39 H71 0.9800 .
C40 H72 0.9800 .
C40 H73 0.9800 .
C40 H74 0.9800 .
C41 H75 0.9800 .
C41 H76 0.9800 .
C41 H77 0.9800 .
O1 C45 1.4697(17) .
O1 C42 1.4840(14) .
C42 C43 1.508(2) .
C42 H78 0.9900 .
C42 H79 0.9900 .
C43 C44 1.5259(19) .
C43 H80 0.9900 .
C43 H81 0.9900 .
C44 C45 1.518(2) .
C44 H82 0.9900 .
C44 H83 0.9900 .
C45 H84 0.9900 .
C45 H85 0.9900 .
Zr2 N3 2.1683(10) .
Zr2 N4 2.2378(9) .
Zr2 O2 2.3016(8) .
Zr2 Cl6 2.4178(3) .
Zr2 Cl5 2.4256(4) .
Zr2 Cl4 2.4351(4) .
Zr2 C46 3.1142(12) .
Zr2 C48 3.1376(12) .
Zr2 C47 3.3904(12) .
N3 C46 1.3723(16) .
N3 C51 1.4755(14) .
N4 C48 1.3262(17) .
N4 C78 1.4587(15) .
C46 C47 1.3878(16) .
C46 C49 1.5088(17) .
C47 C48 1.3935(17) .
C47 H86 0.9500 .
C48 C50 1.5153(17) .
C49 H87 0.9800 .
C49 H88 0.9800 .
C49 H89 0.9800 .
C50 H90 0.9800 .
C50 H91 0.9800 .
C50 H92 0.9800 .
C51 C56 1.4068(18) .
C51 C52 1.4194(15) .
C52 C53 1.3997(16) .
C52 C57 1.5212(18) .
C53 C54 1.3916(19) .
C53 H93 0.9500 .
C54 C55 1.3831(17) .
C54 C58 1.5262(17) .
C55 C56 1.3960(16) .
C55 H94 0.9500 .
C56 C59 1.5304(17) .
C57 Si7 1.9058(15) .
C57 Si8 1.9248(12) .
C57 H95 1.0000 .
C58 Si9 1.8950(13) .
C58 Si10 1.9010(15) .
C58 H96 1.0000 .
C59 Si12 1.8904(11) .
C59 Si11 1.9175(14) .
C59 H97 1.0000 .
Si7 C60 1.8636(14) .
Si7 C62 1.8711(14) .
Si7 C61 1.8803(13) .
Si8 C65 1.8718(13) .
Si8 C63 1.8765(16) .
Si8 C64 1.8804(13) .
Si9 C66 1.8616(16) .
Si9 C67 1.8679(17) .
Si9 C68 1.8749(15) .
Si10 C71 1.8635(15) .
Si10 C70 1.8702(14) .
Si10 C69 1.8731(15) .
Si11 C74 1.8609(12) .
Si11 C73 1.8796(13) .
Si11 C72 1.8808(14) .
Si12 C76 1.8699(15) .
Si12 C75 1.8719(13) .
Si12 C77 1.8725(15) .
C60 H98 0.9800 .
C60 H99 0.9800 .
C60 H100 0.9800 .
C61 H101 0.9800 .
C61 H102 0.9800 .
C61 H103 0.9800 .
C62 H104 0.9800 .
C62 H105 0.9800 .
C62 H106 0.9800 .
C63 H107 0.9800 .
C63 H108 0.9800 .
C63 H109 0.9800 .
C64 H110 0.9800 .
C64 H111 0.9800 .
C64 H112 0.9800 .
C65 H113 0.9800 .
C65 H114 0.9800 .
C65 H115 0.9800 .
C66 H116 0.9800 .
C66 H117 0.9800 .
C66 H118 0.9800 .
C67 H119 0.9800 .
C67 H120 0.9800 .
C67 H121 0.9800 .
C68 H122 0.9800 .
C68 H123 0.9800 .
C68 H124 0.9800 .
C69 H125 0.9800 .
C69 H126 0.9800 .
C69 H127 0.9800 .
C70 H128 0.9800 .
C70 H129 0.9800 .
C70 H130 0.9800 .
C71 H131 0.9800 .
C71 H132 0.9800 .
C71 H133 0.9800 .
C72 H134 0.9800 .
C72 H135 0.9800 .
C72 H136 0.9800 .
C73 H137 0.9800 .
C73 H138 0.9800 .
C73 H139 0.9800 .
C74 H140 0.9800 .
C74 H141 0.9800 .
C74 H142 0.9800 .
C75 H143 0.9800 .
C75 H144 0.9800 .
C75 H145 0.9800 .
C76 H146 0.9800 .
C76 H147 0.9800 .
C76 H148 0.9800 .
C77 H149 0.9800 .
C77 H150 0.9800 .
C77 H151 0.9800 .
C78 C83 1.3968(17) .
C78 C79 1.4047(19) .
C79 C80 1.3871(17) .
C79 C84 1.4946(18) .
C80 C81 1.3919(18) .
C80 H152 0.9500 .
C81 C82 1.370(2) .
C81 C85 1.5149(18) .
C82 C83 1.4130(18) .
C82 H153 0.9500 .
C83 C86 1.507(2) .
C84 H154 0.9800 .
C84 H155 0.9800 .
C84 H156 0.9800 .
C85 H157 0.9800 .
C85 H158 0.9800 .
C85 H159 0.9800 .
C86 H160 0.9800 .
C86 H161 0.9800 .
C86 H162 0.9800 .
O2 C90 1.4672(15) .
O2 C87 1.4742(16) .
C87 C88 1.5139(18) .
C87 H163 0.9900 .
C87 H164 0.9900 .
C88 C89 1.5252(17) .
C88 H165 0.9900 .
C88 H166 0.9900 .
C89 C90 1.518(2) .
C89 H167 0.9900 .
C89 H168 0.9900 .
C90 H169 0.9900 .
C90 H170 0.9900 .
C91 C92 1.510(2) .
C91 H171 0.9800 .
C91 H172 0.9800 .
C91 H173 0.9800 .
C92 C93 1.512(2) .
C92 H174 0.9900 .
C92 H175 0.9900 .
C93 C93 1.522(3) 2_767
C93 H176 0.9900 .
C93 H177 0.9900 .

loop_
_geom_torsion_atom_site_label_1
_geom_torsion_atom_site_label_2
_geom_torsion_atom_site_label_3
_geom_torsion_atom_site_label_4
_geom_torsion
_geom_torsion_site_symmetry_4
N2 Zr1 N1 C1 -26.59(9) .
Cl1 Zr1 N1 C1 60.45(9) .
Cl3 Zr1 N1 C1 154.19(8) .
Cl2 Zr1 N1 C1 -113.52(9) .
C3 Zr1 N1 C1 -14.32(8) .
C2 Zr1 N1 C1 -4.55(8) .
N2 Zr1 N1 C6 159.40(9) .
Cl1 Zr1 N1 C6 -113.56(9) .
Cl3 Zr1 N1 C6 -19.82(9) .
Cl2 Zr1 N1 C6 72.47(9) .
C1 Zr1 N1 C6 -174.01(15) .
C3 Zr1 N1 C6 171.67(10) .
C2 Zr1 N1 C6 -178.57(11) .
N1 Zr1 N2 C3 32.98(10) .
O1 Zr1 N2 C3 -141.76(10) .
Cl1 Zr1 N2 C3 -58.59(10) .
Cl2 Zr1 N2 C3 135.72(10) .
C1 Zr1 N2 C3 22.60(9) .
C2 Zr1 N2 C3 10.57(9) .
N1 Zr1 N2 C33 -154.40(9) .
O1 Zr1 N2 C33 30.86(9) .
Cl1 Zr1 N2 C33 114.03(9) .
Cl2 Zr1 N2 C33 -51.66(9) .
C1 Zr1 N2 C33 -164.78(10) .
C3 Zr1 N2 C33 172.62(16) .
C2 Zr1 N2 C33 -176.81(12) .
C6 N1 C1 C2 -175.42(11) .
Zr1 N1 C1 C2 9.74(17) .
C6 N1 C1 C4 1.52(15) .
Zr1 N1 C1 C4 -173.31(8) .
C6 N1 C1 Zr1 174.84(13) .
N2 Zr1 C1 N1 150.98(10) .
O1 Zr1 C1 N1 -171.66(8) .
Cl1 Zr1 C1 N1 -118.22(9) .
Cl3 Zr1 C1 N1 -28.84(9) .
Cl2 Zr1 C1 N1 72.56(9) .
C3 Zr1 C1 N1 161.87(10) .
C2 Zr1 C1 N1 172.02(13) .
N1 Zr1 C1 C2 -172.02(13) .
N2 Zr1 C1 C2 -21.03(7) .
O1 Zr1 C1 C2 16.33(11) .
Cl1 Zr1 C1 C2 69.76(7) .
Cl3 Zr1 C1 C2 159.14(6) .
Cl2 Zr1 C1 C2 -99.46(7) .
C3 Zr1 C1 C2 -10.15(7) .
N1 Zr1 C1 C4 14.01(17) .
N2 Zr1 C1 C4 165.0(2) .
O1 Zr1 C1 C4 -157.64(17) .
Cl1 Zr1 C1 C4 -104.21(19) .
Cl3 Zr1 C1 C4 -14.8(2) .
Cl2 Zr1 C1 C4 86.57(19) .
C3 Zr1 C1 C4 175.9(2) .
C2 Zr1 C1 C4 -174.0(2) .
N1 C1 C2 C3 17.1(2) .
C4 C1 C2 C3 -159.94(14) .
Zr1 C1 C2 C3 22.87(15) .
N1 C1 C2 Zr1 -5.76(10) .
C4 C1 C2 Zr1 177.20(11) .
N1 Zr1 C2 C1 4.11(7) .
N2 Zr1 C2 C1 152.09(9) .
O1 Zr1 C2 C1 -170.62(7) .
Cl1 Zr1 C2 C1 -104.86(7) .
Cl3 Zr1 C2 C1 -28.76(9) .
Cl2 Zr1 C2 C1 90.08(7) .
C3 Zr1 C2 C1 161.46(12) .
N1 Zr1 C2 C3 -157.34(9) .
N2 Zr1 C2 C3 -9.36(7) .
O1 Zr1 C2 C3 27.92(9) .
Cl1 Zr1 C2 C3 93.68(8) .
Cl3 Zr1 C2 C3 169.79(6) .
Cl2 Zr1 C2 C3 -71.37(8) .
C1 Zr1 C2 C3 -161.46(12) .
C33 N2 C3 C2 164.80(12) .
Zr1 N2 C3 C2 -22.19(17) .
C33 N2 C3 C5 -12.50(18) .
Zr1 N2 C3 C5 160.51(10) .
C33 N2 C3 Zr1 -173.01(16) .
C1 C2 C3 N2 -9.6(2) .
Zr1 C2 C3 N2 13.16(10) .
C1 C2 C3 C5 167.79(14) .
Zr1 C2 C3 C5 -169.44(13) .
C1 C2 C3 Zr1 -22.77(15) .
N1 Zr1 C3 N2 -144.33(11) .
O1 Zr1 C3 N2 40.58(10) .
Cl1 Zr1 C3 N2 118.70(10) .
Cl3 Zr1 C3 N2 176.22(8) .
Cl2 Zr1 C3 N2 -45.72(10) .
C1 Zr1 C3 N2 -151.44(12) .
C2 Zr1 C3 N2 -161.59(15) .
N1 Zr1 C3 C2 17.26(7) .
N2 Zr1 C3 C2 161.59(15) .
O1 Zr1 C3 C2 -157.84(7) .
Cl1 Zr1 C3 C2 -79.71(7) .
Cl3 Zr1 C3 C2 -22.20(14) .
Cl2 Zr1 C3 C2 115.86(7) .
C1 Zr1 C3 C2 10.15(7) .
N1 Zr1 C3 C5 176.0(2) .
N2 Zr1 C3 C5 -39.67(18) .
O1 Zr1 C3 C5 0.9(2) .
Cl1 Zr1 C3 C5 79.04(19) .
Cl3 Zr1 C3 C5 136.55(16) .
Cl2 Zr1 C3 C5 -85.39(19) .
C1 Zr1 C3 C5 168.9(2) .
C2 Zr1 C3 C5 158.7(2) .
C1 N1 C6 C7 86.42(13) .
Zr1 N1 C6 C7 -99.04(13) .
C1 N1 C6 C11 -82.79(14) .
Zr1 N1 C6 C11 91.76(12) .
C11 C6 C7 C8 4.90(18) .
N1 C6 C7 C8 -164.21(11) .
C11 C6 C7 C12 -174.21(11) .
N1 C6 C7 C12 16.69(18) .
C6 C7 C8 C9 0.37(18) .
C12 C7 C8 C9 179.54(11) .
C7 C8 C9 C10 -3.84(18) .
C7 C8 C9 C13 175.82(11) .
C8 C9 C10 C11 2.09(18) .
C13 C9 C10 C11 -177.55(11) .
C9 C10 C11 C6 2.89(18) .
C9 C10 C11 C14 -175.21(11) .
C7 C6 C11 C10 -6.41(17) .
N1 C6 C11 C10 162.75(11) .
C7 C6 C11 C14 171.59(11) .
N1 C6 C11 C14 -19.25(18) .
C8 C7 C12 Si1 66.54(12) .
C6 C7 C12 Si1 -114.34(12) .
C8 C7 C12 Si2 -64.38(13) .
C6 C7 C12 Si2 114.73(11) .
C8 C9 C13 Si3 109.06(11) .
C10 C9 C13 Si3 -71.31(13) .
C8 C9 C13 Si4 -111.24(11) .
C10 C9 C13 Si4 68.39(14) .
C10 C11 C14 Si5 54.81(13) .
C6 C11 C14 Si5 -123.16(10) .
C10 C11 C14 Si6 -75.99(12) .
C6 C11 C14 Si6 106.04(12) .
C7 C12 Si1 C17 -38.60(10) .
Si2 C12 Si1 C17 88.55(8) .
C7 C12 Si1 C15 82.95(9) .
Si2 C12 Si1 C15 -149.90(7) .
C7 C12 Si1 C16 -160.76(9) .
Si2 C12 Si1 C16 -33.61(8) .
C7 C12 Si2 C18 -40.56(11) .
Si1 C12 Si2 C18 -171.67(6) .
C7 C12 Si2 C20 77.85(10) .
Si1 C12 Si2 C20 -53.27(8) .
C7 C12 Si2 C19 -160.53(9) .
Si1 C12 Si2 C19 68.35(9) .
C9 C13 Si3 C22 -45.32(11) .
Si4 C13 Si3 C22 177.46(8) .
C9 C13 Si3 C23 -162.68(9) .
Si4 C13 Si3 C23 60.10(9) .
C9 C13 Si3 C21 75.56(10) .
Si4 C13 Si3 C21 -61.66(10) .
C9 C13 Si4 C25 33.77(11) .
Si3 C13 Si4 C25 170.66(8) .
C9 C13 Si4 C24 -86.76(10) .
Si3 C13 Si4 C24 50.12(9) .
C9 C13 Si4 C26 151.89(9) .
Si3 C13 Si4 C26 -71.23(9) .
C11 C14 Si5 C28 26.25(10) .
Si6 C14 Si5 C28 160.72(7) .
C11 C14 Si5 C27 145.52(8) .
Si6 C14 Si5 C27 -80.01(8) .
C11 C14 Si5 C29 -93.42(9) .
Si6 C14 Si5 C29 41.05(9) .
C11 C14 Si6 C32 43.39(10) .
Si5 C14 Si6 C32 -86.68(8) .
C11 C14 Si6 C31 -80.62(10) .
Si5 C14 Si6 C31 149.30(7) .
C11 C14 Si6 C30 164.73(8) .
Si5 C14 Si6 C30 34.65(8) .
C3 N2 C33 C38 -88.15(14) .
Zr1 N2 C33 C38 98.86(12) .
C3 N2 C33 C34 91.66(15) .
Zr1 N2 C33 C34 -81.34(12) .
C38 C33 C34 C35 -3.89(17) .
N2 C33 C34 C35 176.31(10) .
C38 C33 C34 C39 173.42(12) .
N2 C33 C34 C39 -6.38(18) .
C33 C34 C35 C36 0.74(18) .
C39 C34 C35 C36 -176.71(12) .
C34 C35 C36 C37 2.07(18) .
C34 C35 C36 C40 -178.53(12) .
C35 C36 C37 C38 -1.85(18) .
C40 C36 C37 C38 178.74(12) .
C36 C37 C38 C33 -1.19(18) .
C36 C37 C38 C41 174.43(11) .
C34 C33 C38 C37 4.11(18) .
N2 C33 C38 C37 -176.08(10) .
C34 C33 C38 C41 -171.45(11) .
N2 C33 C38 C41 8.35(17) .
N2 Zr1 O1 C45 124.81(8) .
Cl1 Zr1 O1 C45 37.86(7) .
Cl3 Zr1 O1 C45 -56.27(7) .
Cl2 Zr1 O1 C45 -147.58(7) .
C1 Zr1 O1 C45 90.82(9) .
C3 Zr1 O1 C45 111.12(7) .
C2 Zr1 O1 C45 99.48(8) .
N2 Zr1 O1 C42 -76.55(8) .
Cl1 Zr1 O1 C42 -163.50(8) .
Cl3 Zr1 O1 C42 102.37(8) .
Cl2 Zr1 O1 C42 11.06(7) .
C1 Zr1 O1 C42 -110.53(9) .
C3 Zr1 O1 C42 -90.23(8) .
C2 Zr1 O1 C42 -101.88(8) .
C45 O1 C42 C43 -19.18(11) .
Zr1 O1 C42 C43 179.99(7) .
O1 C42 C43 C44 36.99(12) .
C42 C43 C44 C45 -40.70(12) .
C42 O1 C45 C44 -6.72(11) .
Zr1 O1 C45 C44 155.56(7) .
C43 C44 C45 O1 29.52(12) .
N4 Zr2 N3 C46 30.03(9) .
Cl6 Zr2 N3 C46 -152.59(9) .
Cl5 Zr2 N3 C46 -58.47(9) .
Cl4 Zr2 N3 C46 116.49(9) .
C48 Zr2 N3 C46 18.05(8) .
C47 Zr2 N3 C46 7.04(8) .
N4 Zr2 N3 C51 -157.04(10) .
Cl6 Zr2 N3 C51 20.34(9) .
Cl5 Zr2 N3 C51 114.46(9) .
Cl4 Zr2 N3 C51 -70.57(9) .
C46 Zr2 N3 C51 172.93(16) .
C48 Zr2 N3 C51 -169.02(10) .
C47 Zr2 N3 C51 179.97(12) .
N3 Zr2 N4 C48 -32.26(10) .
O2 Zr2 N4 C48 142.76(10) .
Cl5 Zr2 N4 C48 59.17(9) .
Cl4 Zr2 N4 C48 -135.31(10) .
C46 Zr2 N4 C48 -20.50(9) .
C47 Zr2 N4 C48 -8.88(8) .
N3 Zr2 N4 C78 154.62(10) .
O2 Zr2 N4 C78 -30.36(9) .
Cl5 Zr2 N4 C78 -113.95(9) .
Cl4 Zr2 N4 C78 51.57(9) .
C46 Zr2 N4 C78 166.38(10) .
C48 Zr2 N4 C78 -173.12(16) .
C47 Zr2 N4 C78 178.00(12) .
C51 N3 C46 C47 170.97(12) .
Zr2 N3 C46 C47 -15.14(16) .
C51 N3 C46 C49 -5.07(15) .
Zr2 N3 C46 C49 168.82(8) .
C51 N3 C46 Zr2 -173.89(13) .
N4 Zr2 C46 N3 -147.22(10) .
O2 Zr2 C46 N3 173.88(8) .
Cl6 Zr2 C46 N3 30.79(10) .
Cl5 Zr2 C46 N3 120.06(9) .
Cl4 Zr2 C46 N3 -69.88(9) .
C48 Zr2 C46 N3 -157.07(11) .
C47 Zr2 C46 N3 -167.58(14) .
N3 Zr2 C46 C47 167.58(14) .
N4 Zr2 C46 C47 20.36(7) .
O2 Zr2 C46 C47 -18.54(12) .
Cl6 Zr2 C46 C47 -161.63(7) .
Cl5 Zr2 C46 C47 -72.36(7) .
Cl4 Zr2 C46 C47 97.70(8) .
C48 Zr2 C46 C47 10.51(7) .
N3 Zr2 C46 C49 -23.03(18) .
N4 Zr2 C46 C49 -170.2(2) .
O2 Zr2 C46 C49 150.85(18) .
Cl6 Zr2 C46 C49 7.8(2) .
Cl5 Zr2 C46 C49 97.0(2) .
Cl4 Zr2 C46 C49 -92.9(2) .
C48 Zr2 C46 C49 179.9(2) .
C47 Zr2 C46 C49 169.4(3) .
N3 C46 C47 C48 -14.7(2) .
C49 C46 C47 C48 161.47(13) .
Zr2 C46 C47 C48 -23.61(14) .
N3 C46 C47 Zr2 8.92(10) .
C49 C46 C47 Zr2 -174.92(12) .
N3 Zr2 C47 C46 -6.46(7) .
N4 Zr2 C47 C46 -153.03(10) .
O2 Zr2 C47 C46 169.14(7) .
Cl6 Zr2 C47 C46 25.60(9) .
Cl5 Zr2 C47 C46 102.07(8) .
Cl4 Zr2 C47 C46 -92.33(7) .
C48 Zr2 C47 C46 -160.83(13) .
N3 Zr2 C47 C48 154.38(10) .
N4 Zr2 C47 C48 7.81(8) .
O2 Zr2 C47 C48 -30.02(9) .
Cl6 Zr2 C47 C48 -173.57(7) .
Cl5 Zr2 C47 C48 -97.10(8) .
Cl4 Zr2 C47 C48 68.50(8) .
C46 Zr2 C47 C48 160.83(13) .
C78 N4 C48 C47 -167.91(12) .
Zr2 N4 C48 C47 18.72(17) .
C78 N4 C48 C50 9.44(17) .
Zr2 N4 C48 C50 -163.93(9) .
C78 N4 C48 Zr2 173.37(15) .
C46 C47 C48 N4 12.1(2) .
Zr2 C47 C48 N4 -11.29(10) .
C46 C47 C48 C50 -165.30(13) .
Zr2 C47 C48 C50 171.27(12) .
C46 C47 C48 Zr2 23.44(14) .
N3 Zr2 C48 N4 145.06(11) .
O2 Zr2 C48 N4 -39.39(10) .
Cl6 Zr2 C48 N4 179.32(8) .
Cl5 Zr2 C48 N4 -118.64(10) .
Cl4 Zr2 C48 N4 46.00(10) .
C46 Zr2 C48 N4 154.12(11) .
C47 Zr2 C48 N4 164.58(15) .
N3 Zr2 C48 C47 -19.52(8) .
N4 Zr2 C48 C47 -164.58(15) .
O2 Zr2 C48 C47 156.03(8) .
Cl6 Zr2 C48 C47 14.73(15) .
Cl5 Zr2 C48 C47 76.77(8) .
Cl4 Zr2 C48 C47 -118.58(8) .
C46 Zr2 C48 C47 -10.47(7) .
N3 Zr2 C48 C50 178.9(2) .
N4 Zr2 C48 C50 33.9(2) .
O2 Zr2 C48 C50 -5.5(2) .
Cl6 Zr2 C48 C50 -146.81(18) .
Cl5 Zr2 C48 C50 -84.8(2) .
Cl4 Zr2 C48 C50 79.9(2) .
C46 Zr2 C48 C50 -172.0(2) .
C47 Zr2 C48 C50 -161.5(3) .
C46 N3 C51 C56 -88.08(14) .
Zr2 N3 C51 C56 98.40(11) .
C46 N3 C51 C52 82.04(13) .
Zr2 N3 C51 C52 -91.48(13) .
C56 C51 C52 C53 9.61(17) .
N3 C51 C52 C53 -160.25(11) .
C56 C51 C52 C57 -168.41(11) .
N3 C51 C52 C57 21.73(17) .
C51 C52 C53 C54 -3.21(18) .
C57 C52 C53 C54 174.90(12) .
C52 C53 C54 C55 -4.38(19) .
C52 C53 C54 C58 175.06(12) .
C53 C54 C55 C56 6.10(18) .
C58 C54 C55 C56 -173.38(12) .
C54 C55 C56 C51 -0.01(18) .
C54 C55 C56 C59 -179.22(11) .
C52 C51 C56 C55 -8.11(17) .
N3 C51 C56 C55 161.83(11) .
C52 C51 C56 C59 171.03(11) .
N3 C51 C56 C59 -19.02(18) .
C53 C52 C57 Si7 73.97(13) .
C51 C52 C57 Si7 -108.06(12) .
C53 C52 C57 Si8 -57.21(13) .
C51 C52 C57 Si8 120.76(11) .
C55 C54 C58 Si9 -105.57(11) .
C53 C54 C58 Si9 75.00(15) .
C55 C54 C58 Si10 114.81(12) .
C53 C54 C58 Si10 -64.63(14) .
C55 C56 C59 Si12 -67.48(13) .
C51 C56 C59 Si12 113.38(12) .
C55 C56 C59 Si11 64.35(12) .
C51 C56 C59 Si11 -114.79(12) .
C52 C57 Si7 C60 -49.62(10) .
Si8 C57 Si7 C60 80.80(7) .
C52 C57 Si7 C62 -170.83(8) .
Si8 C57 Si7 C62 -40.42(8) .
C52 C57 Si7 C61 73.59(10) .
Si8 C57 Si7 C61 -156.00(6) .
C52 C57 Si8 C65 95.59(10) .
Si7 C57 Si8 C65 -40.75(9) .
C52 C57 Si8 C63 -21.99(10) .
Si7 C57 Si8 C63 -158.33(6) .
C52 C57 Si8 C64 -143.38(8) .
Si7 C57 Si8 C64 80.27(8) .
C54 C58 Si9 C66 166.22(11) .
Si10 C58 Si9 C66 -57.73(11) .
C54 C58 Si9 C67 48.49(12) .
Si10 C58 Si9 C67 -175.46(8) .
C54 C58 Si9 C68 -72.38(12) .
Si10 C58 Si9 C68 63.67(10) .
C54 C58 Si10 C71 87.04(9) .
Si9 C58 Si10 C71 -49.65(10) .
C54 C58 Si10 C70 -34.51(11) .
Si9 C58 Si10 C70 -171.20(8) .
C54 C58 Si10 C69 -152.13(8) .
Si9 C58 Si10 C69 71.18(9) .
C56 C59 Si11 C74 37.41(9) .
Si12 C59 Si11 C74 169.10(6) .
C56 C59 Si11 C73 157.03(8) .
Si12 C59 Si11 C73 -71.27(8) .
C56 C59 Si11 C72 -83.69(9) .
Si12 C59 Si11 C72 48.00(8) .
C56 C59 Si12 C76 169.63(9) .
Si11 C59 Si12 C76 42.02(8) .
C56 C59 Si12 C75 48.82(12) .
Si11 C59 Si12 C75 -78.80(8) .
C56 C59 Si12 C77 -73.68(10) .
Si11 C59 Si12 C77 158.70(6) .
C48 N4 C78 C83 -91.49(14) .
Zr2 N4 C78 C83 81.89(14) .
C48 N4 C78 C79 87.44(15) .
Zr2 N4 C78 C79 -99.18(11) .
C83 C78 C79 C80 -5.42(18) .
N4 C78 C79 C80 175.65(11) .
C83 C78 C79 C84 172.60(12) .
N4 C78 C79 C84 -6.33(18) .
C78 C79 C80 C81 1.86(19) .
C84 C79 C80 C81 -176.19(12) .
C79 C80 C81 C82 1.5(2) .
C79 C80 C81 C85 -179.03(13) .
C80 C81 C82 C83 -1.42(19) .
C85 C81 C82 C83 179.12(12) .
C79 C78 C83 C82 5.49(18) .
N4 C78 C83 C82 -175.60(11) .
C79 C78 C83 C86 -171.57(12) .
N4 C78 C83 C86 7.34(18) .
C81 C82 C83 C78 -2.03(19) .
C81 C82 C83 C86 175.17(12) .
N4 Zr2 O2 C90 -125.56(9) .
Cl6 Zr2 O2 C90 57.35(9) .
Cl5 Zr2 O2 C90 -37.08(9) .
Cl4 Zr2 O2 C90 147.16(9) .
C46 Zr2 O2 C90 -90.18(10) .
C48 Zr2 O2 C90 -112.31(9) .
C47 Zr2 O2 C90 -99.86(9) .
N4 Zr2 O2 C87 76.39(9) .
Cl6 Zr2 O2 C87 -100.70(8) .
Cl5 Zr2 O2 C87 164.87(8) .
Cl4 Zr2 O2 C87 -10.89(8) .
C46 Zr2 O2 C87 111.77(10) .
C48 Zr2 O2 C87 89.65(9) .
C47 Zr2 O2 C87 102.10(9) .
C90 O2 C87 C88 24.12(12) .
Zr2 O2 C87 C88 -175.50(7) .
O2 C87 C88 C89 -38.85(13) .
C87 C88 C89 C90 39.16(14) .
C87 O2 C90 C89 0.75(13) .
Zr2 O2 C90 C89 -160.71(8) .
C88 C89 C90 O2 -25.07(14) .
C91 C92 C93 C93 176.7(2) 2_767
